data_4341264
loop_
_publ_author_name
'Kalaji, Ali'
'Soderholm, L.'

_publ_section_title
;
 Aqueous hafnium sulfate chemistry: structures of crystalline
 precipitates.
;
_journal_issue 20
_journal_name_full 'Inorganic chemistry'
_journal_page_first 11252
_journal_page_last 11260
_journal_paper_doi 10.1021/ic501841e
_journal_volume 53
_journal_year 2014
_chemical_formula_sum 'H96 Hf11 N11 O98.5 S15'
_chemical_formula_weight 4271.16
_space_group_crystal_system triclinic
_space_group_IT_number 2
_space_group_name_Hall '-P 1'
_space_group_name_H-M_alt 'P -1'
_symmetry_space_group_name_Hall '-P 1'
_symmetry_space_group_name_H-M 'P -1'
_atom_sites_solution_hydrogens notdet
_atom_sites_solution_primary direct
_atom_sites_solution_secondary difmap
_cell_angle_alpha 88.4626(8)
_cell_angle_beta 81.5081(8)
_cell_angle_gamma 87.5482(8)
_cell_formula_units_Z 4
_cell_length_a 15.1165(8)
_cell_length_b 24.5806(13)
_cell_length_c 25.0808(13)
_cell_measurement_reflns_used 9969
_cell_measurement_temperature 100.(2)
_cell_measurement_theta_max 32.8900
_cell_measurement_theta_min 2.7310
_cell_volume 9206.7(8)
_computing_cell_refinement 'SAINT V8.32B (Bruker AXS Inc., 2013)'
_computing_data_reduction 'SAINT V8.32B (Bruker AXS Inc., 2013)'
_computing_structure_refinement 'SHELXL-2013 (Sheldrick, 2013)'
_computing_structure_solution 'XS, SHELXTL Ver. 6.12 (Bruker 2001)'
_diffrn_ambient_temperature 100.(2)
_diffrn_detector_area_resol_mean 8.3333
_diffrn_measured_fraction_theta_full 0.989
_diffrn_measured_fraction_theta_max 0.989
_diffrn_measurement_device_type 'BRUKER APEX II CCD'
_diffrn_measurement_method '0.3 deg w/ exposures'
_diffrn_radiation_monochromator graphite
_diffrn_radiation_type MoK\a
_diffrn_radiation_wavelength 0.71073
_diffrn_reflns_av_R_equivalents 0.0353
_diffrn_reflns_av_unetI/netI 0.0465
_diffrn_reflns_limit_h_max 22
_diffrn_reflns_limit_h_min -22
_diffrn_reflns_limit_k_max 36
_diffrn_reflns_limit_k_min -36
_diffrn_reflns_limit_l_max 36
_diffrn_reflns_limit_l_min -36
_diffrn_reflns_number 155246
_diffrn_reflns_theta_full 31.51
_diffrn_reflns_theta_max 31.51
_diffrn_reflns_theta_min 2.11
_diffrn_source 'Mo Kalpha Microfocus X-ray Source'
_diffrn_source_type 'I\mS Incoatec Mo Microfocus Source'
_exptl_absorpt_coefficient_mu 12.828
_exptl_absorpt_correction_T_max 0.60
_exptl_absorpt_correction_T_min 0.47
_exptl_absorpt_correction_type multi-scan
_exptl_absorpt_process_details SADABS
_exptl_crystal_density_diffrn 3.081
_exptl_crystal_density_method 'not measured'
_exptl_crystal_description block
_exptl_crystal_F_000 7972
_exptl_crystal_size_max 0.108
_exptl_crystal_size_mid 0.065
_exptl_crystal_size_min 0.045
_refine_diff_density_max 9.264
_refine_diff_density_min -3.615
_refine_ls_extinction_method none
_refine_ls_goodness_of_fit_ref 1.130
_refine_ls_hydrogen_treatment undef
_refine_ls_matrix_type full
_refine_ls_number_parameters 2368
_refine_ls_number_reflns 60624
_refine_ls_number_restraints 18
_refine_ls_restrained_S_all 1.130
_refine_ls_R_factor_all 0.0657
_refine_ls_R_factor_gt 0.0542
_refine_ls_shift/su_max 0.007
_refine_ls_shift/su_mean 0.000
_refine_ls_structure_factor_coef Fsqd
_refine_ls_weighting_details 'w=1/[\s^2^(Fo^2^)+(0.0186P)^2^+492.3696P] where P=(Fo^2^+2Fc^2^)/3'
_refine_ls_weighting_scheme calc
_refine_ls_wR_factor_gt 0.1168
_refine_ls_wR_factor_ref 0.1211
_reflns_number_gt 51482
_reflns_number_total 60624
_reflns_threshold_expression 'I > 2\s(I)'
_cod_data_source_file ic501841e_si_002.cif
_cod_data_source_block Hf_11mer_Triclinic
_cod_depositor_comments 'Adding full bibliography for 4341262--4341267.cif.'
_cod_original_formula_sum 'H96 Hf11 N11 O98.50 S15'
_cod_database_code 4341264

loop_
_space_group_symop_operation_xyz
'x, y, z'
'-x, -y, -z'

loop_
_atom_site_type_symbol
_atom_site_label
_atom_site_fract_x
_atom_site_fract_y
_atom_site_fract_z
_atom_site_U_iso_or_equiv
_atom_site_adp_type
_atom_site_calc_flag
_atom_site_refinement_flags_adp
_atom_site_occupancy
Hf Hf2 0.06011(3) 0.31914(2) 0.21913(2) 0.00661(7) Uani d . 1
Hf Hf14 0.58126(2) 0.66321(2) 0.19426(2) 0.00562(6) Uani d . 1
Hf Hf19 0.60234(2) 0.80206(2) 0.22125(2) 0.00619(7) Uani d . 1
Hf Hf10 0.24487(2) 0.03317(2) 0.30057(2) 0.00561(6) Uani d . 1
Hf Hf20 0.42035(2) 0.75663(2) 0.16288(2) 0.00588(6) Uani d . 1
Hf Hf17 0.42416(3) 0.58040(2) 0.15706(2) 0.00621(7) Uani d . 1
Hf Hf5 0.24432(2) 0.31336(2) 0.29160(2) 0.00577(6) Uani d . 1
Hf Hf13 0.60525(3) 0.52050(2) 0.21249(2) 0.00685(7) Uani d . 1
Hf Hf4 0.27274(2) 0.17250(2) 0.26901(2) 0.00503(6) Uani d . 1
Hf Hf21 0.38197(2) 0.80287(2) 0.29723(2) 0.00559(6) Uani d . 1
Hf Hf6 0.26623(2) 0.26009(2) 0.16029(2) 0.00614(7) Uani d . 1
Hf Hf1 0.06653(2) 0.23193(2) 0.33048(2) 0.00577(6) Uani d . 1
Hf Hf8 0.05669(3) 0.03643(2) 0.22718(2) 0.00700(7) Uani d . 1
Hf Hf16 0.38831(3) 0.52186(2) 0.28825(2) 0.00586(6) Uani d . 1
Hf Hf12 0.54791(3) 0.60290(2) 0.32474(2) 0.00629(7) Uani d . 1
Hf Hf15 0.36867(2) 0.66405(2) 0.26522(2) 0.00487(6) Uani d . 1
Hf Hf18 0.80101(3) 0.71587(2) 0.19511(2) 0.00968(7) Uani d . 1
Hf Hf9 0.26557(3) 0.08415(2) 0.16661(2) 0.00642(7) Uani d . 1
Hf Hf3 0.09087(2) 0.17685(2) 0.20037(2) 0.00564(6) Uani d . 1
Hf Hf22 0.23070(3) 0.71762(2) 0.38117(2) 0.00695(7) Uani d . 1
Hf Hf11 0.35278(3) 0.11507(2) 0.38724(2) 0.00671(7) Uani d . 1
Hf Hf7 -0.13117(3) 0.12584(2) 0.20595(2) 0.01062(7) Uani d . 1
S S2 0.43741(15) 0.16784(9) 0.16179(10) 0.0085(4) Uani d . 1
S S11 0.42270(15) -0.00859(9) 0.20526(10) 0.0073(4) Uani d U 1
S S19 0.24524(15) 0.84854(9) 0.20761(10) 0.0083(4) Uani d . 1
S S8 0.42641(15) 0.34193(9) 0.19054(10) 0.0079(4) Uani d . 1
S S21 -0.00732(15) 0.14076(9) 0.39716(9) 0.0072(4) Uani d . 1
S S26 0.58710(16) 0.69008(9) 0.39247(9) 0.0076(4) Uani d . 1
S S3 0.52286(16) 0.67107(9) 0.06828(10) 0.0089(4) Uani d . 1
S S6 0.12377(16) 0.31543(9) 0.42533(10) 0.0088(4) Uani d . 1
S S1 0.20620(16) 0.17286(10) 0.07344(9) 0.0084(4) Uani d . 1
S S16 0.24960(16) 0.49685(9) 0.19154(10) 0.0085(4) Uani d U 1
S S30 0.21893(16) 0.62302(10) 0.45298(10) 0.0105(4) Uani d . 1
S S22 -0.24015(16) 0.21919(11) 0.24979(11) 0.0136(5) Uani d . 1
S S25 0.33252(17) 0.20837(10) 0.45712(10) 0.0099(4) Uani d . 1
S S24 0.52387(17) 0.06158(11) 0.39576(12) 0.0148(5) Uani d . 1
S S29 0.04996(16) 0.76356(10) 0.39414(10) 0.0106(4) Uani d . 1
S S27 0.89057(17) 0.62225(10) 0.24070(12) 0.0133(5) Uani d . 1
S S28 0.9354(2) 0.74991(15) 0.10637(13) 0.0269(7) Uani d . 1
S S23 -0.2102(2) 0.08171(15) 0.12014(15) 0.0277(7) Uani d . 1
S S18 0.56146(16) 0.84623(9) 0.09466(10) 0.0094(4) Uani d . 1
S S5 -0.09557(16) 0.33695(10) 0.33229(10) 0.0118(4) Uani d . 1
S S4 0.25301(16) 0.67188(9) 0.15878(10) 0.0083(4) Uani d . 1
S S13 0.70820(16) 0.49874(10) 0.32497(11) 0.0111(4) Uani d . 1
S S15 0.57308(17) 0.49779(10) 0.07917(10) 0.0109(4) Uani d . 1
S S9 -0.15586(16) 0.02755(10) 0.30104(11) 0.0117(4) Uani d . 1
S S20 0.34685(17) 0.80579(10) 0.43844(10) 0.0106(4) Uani d . 1
S S12 0.20129(16) 0.02593(9) 0.44191(9) 0.0087(4) Uani d . 1
S S14 0.44453(16) 0.51495(10) 0.42040(10) 0.0091(4) Uani d . 1
S S7 0.15162(16) 0.35012(10) 0.08638(10) 0.0099(4) Uani d . 1
S S17 0.78560(17) 0.81142(10) 0.28763(11) 0.0130(5) Uani d . 1
S S10 0.14695(17) 0.00356(11) 0.09795(10) 0.0126(4) Uani d . 1
O O1 0.2404(5) 0.1732(3) 0.1858(3) 0.0084(12) Uani d . 1
O O2 0.4382(5) 0.6672(3) 0.1816(3) 0.0069(12) Uani d . 1
O O23 0.3996(5) 0.6010(3) 0.3297(3) 0.0090(12) Uani d . 1
O O17 0.2125(4) 0.2329(3) 0.3338(3) 0.0070(12) Uani d . 1
O O24 0.6631(5) 0.7176(3) 0.2405(3) 0.0082(12) Uani d . 1
O O25 0.4596(5) 0.8269(3) 0.2179(3) 0.0077(9) Uani d . 1
O O16 0.0055(5) 0.2386(3) 0.2550(3) 0.0093(13) Uani d . 1
O O36 0.2424(4) 0.6631(3) 0.3185(3) 0.0074(12) Uani d . 1
O O20 0.2384(4) 0.1165(3) 0.3416(3) 0.0069(8) Uani d . 1
O O130 0.0862(4) 0.1603(3) 0.3913(3) 0.0084(9) Uani d . 1
O O54 0.4131(4) 0.1693(3) 0.2209(3) 0.0086(12) Uani d . 1
O O55 0.3984(5) 0.2180(3) 0.1369(3) 0.0108(13) Uani d . 1
O O19 0.2027(5) 0.0114(3) 0.2218(3) 0.0077(9) Uani d . 1
O O39 0.0611(5) 0.4076(3) 0.2287(3) 0.0127(14) Uani d . 1
O O93 0.1830(5) 0.0206(3) 0.3859(3) 0.0093(13) Uani d . 1
O O63 0.3005(5) 0.7215(3) 0.1369(3) 0.0098(9) Uani d . 1
O O59 0.4667(5) 0.6234(3) 0.0794(3) 0.0105(13) Uani d . 1
O O105 0.4797(5) 0.5191(3) 0.0975(3) 0.0114(13) Uani d . 1
O O150 0.4966(4) 0.6692(3) 0.3862(3) 0.0084(9) Uani d . 1
O O80 0.4639(5) 0.3944(3) 0.1709(3) 0.0128(14) Uani d . 1
O O14 0.3636(4) 0.7459(3) 0.2415(3) 0.0063(12) Uani d . 1
O O22 0.6422(5) 0.5996(3) 0.2477(3) 0.0093(13) Uani d . 1
O O21 0.4638(5) 0.5027(3) 0.2054(3) 0.0094(13) Uani d . 1
O O166 0.3020(5) 0.6439(3) 0.4186(3) 0.0105(13) Uani d . 1
O O35 0.2467(4) 0.7893(3) 0.3339(3) 0.0093(13) Uani d . 1
O O26 0.3683(4) 0.7183(3) 0.3381(3) 0.0069(8) Uani d . 1
O O90 0.3599(5) -0.0164(3) 0.2572(3) 0.0109(13) Uani d . 1
O O121 0.2935(5) 0.8591(3) 0.2555(3) 0.0124(14) Uani d . 1
O O91 0.4572(5) -0.0625(3) 0.1874(3) 0.0112(12) Uani d U 1
O O103 0.4954(5) 0.4685(3) 0.4383(3) 0.0138(14) Uani d . 1
O O149 0.6450(5) 0.6602(3) 0.3475(3) 0.0104(13) Uani d . 1
O O62 0.3026(5) 0.6224(3) 0.1345(3) 0.0091(13) Uani d . 1
O O109 0.3228(5) 0.5175(3) 0.1507(3) 0.0085(12) Uani d . 1
O O58 0.4671(5) 0.7210(3) 0.0821(3) 0.0118(13) Uani d . 1
O O106 0.6175(5) 0.4884(3) 0.1282(3) 0.0115(13) Uani d . 1
O O11 0.5227(4) 0.5350(3) 0.2851(3) 0.0072(12) Uani d . 1
O O15 0.2053(4) 0.3363(3) 0.2103(3) 0.0087(12) Uani d . 1
O O40 -0.0597(5) 0.3095(3) 0.1769(3) 0.0129(14) Uani d . 1
O O38 0.2207(5) 0.3997(3) 0.3014(3) 0.0137(14) Uani d . 1
O O49 0.2574(5) 0.2219(3) 0.0830(3) 0.0119(13) Uani d . 1
O O52 0.1928(5) 0.1721(3) 0.0176(3) 0.0117(13) Uani d . 1
O O27 -0.0361(5) 0.1802(3) 0.1695(3) 0.0121(14) Uani d . 1
O O12 0.5048(4) 0.6595(3) 0.2705(3) 0.0059(12) Uani d . 1
O O6 0.1324(4) 0.1774(3) 0.2759(3) 0.0062(12) Uani d . 1
O O8 0.2877(4) 0.0919(3) 0.2445(3) 0.0059(12) Uani d . 1
O O29 0.1085(5) 0.0516(3) 0.2988(3) 0.0074(12) Uani d . 1
O O86 0.2343(5) 0.0221(3) 0.1117(3) 0.0098(13) Uani d . 1
O O42 0.2193(5) -0.0539(3) 0.3150(3) 0.0120(14) Uani d . 1
O O146 0.2646(5) 0.1869(3) 0.4243(3) 0.0105(13) Uani d . 1
O O65 -0.0641(5) 0.3433(3) 0.2728(3) 0.0109(13) Uani d . 1
O O126 0.2974(5) 0.7534(3) 0.4397(3) 0.0092(13) Uani d . 1
O O161 0.1232(5) 0.7721(3) 0.4278(3) 0.0111(13) Uani d . 1
O O47 0.6031(5) 0.8899(3) 0.2373(3) 0.0107(13) Uani d . 1
O O117 0.6020(5) 0.8493(3) 0.1447(3) 0.0114(13) Uani d . 1
O O113 0.8231(5) 0.7570(3) 0.2658(3) 0.0115(14) Uani d . 1
O O153 0.7972(5) 0.6447(3) 0.2570(3) 0.0140(14) Uani d . 1
O O32 0.7223(5) 0.6629(3) 0.1610(3) 0.0113(13) Uani d . 1
O O46 0.7442(5) 0.5322(3) 0.1699(3) 0.0126(14) Uani d . 1
O O79 0.4970(5) 0.3017(3) 0.1991(3) 0.0136(14) Uani d . 1
O O77 0.3716(5) 0.3227(3) 0.1514(3) 0.0099(13) Uani d . 1
O O122 0.3099(4) 0.8226(3) 0.1646(3) 0.0082(12) Uani d . 1
O O10 0.3649(5) 0.5847(3) 0.2363(3) 0.0072(8) Uani d . 1
O O102 0.3990(5) 0.4996(3) 0.3746(3) 0.0109(9) Uani d . 1
O O34 0.5192(5) 0.7843(3) 0.2940(3) 0.0097(13) Uani d . 1
O O37 0.3581(5) 0.3017(3) 0.3374(3) 0.0110(13) Uani d . 1
O O131 -0.0551(5) 0.1525(3) 0.4500(3) 0.0124(14) Uani d . 1
O O94 0.2546(5) 0.0765(3) 0.4433(3) 0.0098(13) Uani d . 1
O O18 -0.0122(4) 0.1210(3) 0.2482(3) 0.0090(13) Uani d . 1
O O30 0.3587(5) 0.0456(3) 0.3395(3) 0.0099(13) Uani d . 1
O O142 0.5025(5) 0.1099(3) 0.3611(3) 0.0120(14) Uani d . 1
O O31 0.3720(5) 0.1703(3) 0.3229(3) 0.0088(12) Uani d . 1
O O51 0.2589(5) 0.1236(3) 0.0877(3) 0.0102(13) Uani d . 1
O O53 0.3985(5) 0.1189(3) 0.1416(3) 0.0098(9) Uani d . 1
O O73 0.0866(5) 0.3580(3) 0.1365(3) 0.0103(13) Uani d . 1
O O74 0.2366(5) 0.3248(3) 0.1011(3) 0.0109(13) Uani d . 1
O O3 0.1293(4) 0.2557(3) 0.1791(3) 0.0061(12) Uani d . 1
O O69 0.1935(5) 0.3307(3) 0.3796(3) 0.0109(9) Uani d . 1
O O5 0.1108(5) 0.3020(3) 0.2912(3) 0.0081(12) Uani d . 1
O O82 -0.0562(5) 0.0213(3) 0.2906(3) 0.0130(14) Uani d . 1
O O44 0.4132(5) 0.4348(3) 0.2959(3) 0.0117(14) Uani d . 1
O O112 0.2194(5) 0.4442(3) 0.1721(3) 0.0116(12) Uani d U 1
O O45 0.6038(5) 0.4312(3) 0.2182(3) 0.0148(15) Uani d . 1
O O133 -0.1565(5) 0.1943(3) 0.2677(3) 0.0136(14) Uani d . 1
O O147 0.2977(5) 0.2082(3) 0.5143(3) 0.0146(15) Uani d . 1
O O111 0.1756(5) 0.5371(3) 0.2017(3) 0.0142(14) Uani d . 1
O O129 -0.0431(5) 0.1757(3) 0.3536(3) 0.0127(14) Uani d . 1
O O78 0.3653(5) 0.3524(3) 0.2431(3) 0.0100(13) Uani d . 1
O O148 0.3625(5) 0.2614(3) 0.4367(3) 0.0138(14) Uani d . 1
O O107 0.6233(5) 0.5362(4) 0.0427(3) 0.0178(16) Uani d . 1
O O60 0.5604(6) 0.6735(3) 0.0115(3) 0.0163(15) Uani d . 1
O O64 0.1628(5) 0.6743(3) 0.1450(3) 0.0146(15) Uani d . 1
O O70 0.0751(5) 0.2689(3) 0.4080(3) 0.0107(13) Uani d . 1
O O50 0.1188(5) 0.1750(3) 0.1090(3) 0.0111(13) Uani d . 1
O O168 0.1981(5) 0.5690(3) 0.4373(3) 0.0161(15) Uani d . 1
O O151 0.6116(5) 0.6742(3) 0.4447(3) 0.0115(13) Uani d . 1
O O152 0.5912(5) 0.7486(3) 0.3821(3) 0.0106(13) Uani d . 1
O O125 0.3949(5) 0.8133(3) 0.3825(3) 0.0106(13) Uani d . 1
O O61 0.2503(5) 0.6694(3) 0.2176(3) 0.0096(13) Uani d . 1
O O57 0.5956(5) 0.6673(3) 0.1025(3) 0.0121(14) Uani d . 1
O O120 0.6190(6) 0.8126(3) 0.0558(3) 0.0187(16) Uani d . 1
O O157 0.9207(6) 0.7690(3) 0.1649(4) 0.0231(13) Uani d . 1
O O98 0.7026(5) 0.4933(3) 0.2661(3) 0.0132(14) Uani d . 1
O O110 0.2879(5) 0.4842(3) 0.2433(3) 0.0102(13) Uani d . 1
O O145 0.4068(5) 0.1654(3) 0.4452(3) 0.0138(14) Uani d . 1
O O96 0.2550(6) -0.0206(3) 0.4581(3) 0.0183(16) Uani d . 1
O O28 -0.0532(5) 0.0553(3) 0.1838(3) 0.0113(13) Uani d . 1
O O41 0.0519(5) -0.0522(3) 0.2413(3) 0.0145(15) Uani d . 1
O O89 0.3701(5) 0.0159(3) 0.1646(3) 0.0089(12) Uani d . 1
O O141 0.4353(5) 0.0560(3) 0.4314(3) 0.0153(15) Uani d . 1
O O162 0.0961(5) 0.7247(3) 0.3529(3) 0.0126(14) Uani d . 1
O O123 0.2158(6) 0.9013(3) 0.1872(3) 0.0165(16) Uani d . 1
O O118 0.4712(5) 0.8231(3) 0.1085(3) 0.0086(12) Uani d . 1
O O119 0.5502(5) 0.9019(3) 0.0730(3) 0.0148(15) Uani d . 1
O O13 0.5491(4) 0.7446(3) 0.1789(3) 0.0072(12) Uani d . 1
O O33 0.7314(5) 0.7864(3) 0.1756(3) 0.0111(13) Uani d . 1
O O154 0.9248(5) 0.6642(3) 0.1984(4) 0.0185(16) Uani d . 1
O O101 0.5067(5) 0.5598(3) 0.4009(3) 0.0143(15) Uani d . 1
O O43 0.2524(5) 0.5325(3) 0.3353(3) 0.0112(13) Uani d . 1
O O167 0.2264(5) 0.6263(3) 0.5099(3) 0.0146(14) Uani d . 1
O O104 0.3776(5) 0.5361(3) 0.4639(3) 0.0160(15) Uani d . 1
O O128 0.2826(6) 0.8513(3) 0.4526(4) 0.0209(17) Uani d . 1
O O48 0.4098(5) 0.8885(3) 0.3114(3) 0.0124(14) Uani d . 1
O O9 0.5530(5) 0.5851(3) 0.1731(3) 0.0068(12) Uani d . 1
O O4 0.2898(5) 0.2522(3) 0.2392(3) 0.0072(8) Uani d . 1
O O66 -0.0576(5) 0.2838(3) 0.3501(3) 0.0150(15) Uani d . 1
O O56 0.5337(5) 0.1655(3) 0.1468(3) 0.0140(14) Uani d . 1
O O7 0.1300(4) 0.0958(3) 0.1853(3) 0.0068(12) Uani d . 1
O O163 -0.0261(5) 0.7386(4) 0.4267(3) 0.0197(17) Uani d . 1
O O164 0.0263(6) 0.8142(3) 0.3689(4) 0.0214(17) Uani d . 1
O O114 0.6884(5) 0.8142(3) 0.2835(3) 0.0124(14) Uani d . 1
O O97 0.6669(5) 0.5527(3) 0.3422(3) 0.0123(14) Uani d . 1
O O115 0.7971(6) 0.8132(3) 0.3439(4) 0.0196(17) Uani d . 1
O O156 0.8909(5) 0.5689(3) 0.2158(4) 0.0179(16) Uani d . 1
O O127 0.4134(6) 0.7996(4) 0.4746(3) 0.0231(19) Uani d . 1
O O155 0.9407(6) 0.6209(4) 0.2859(4) 0.0250(19) Uani d . 1
O O100 0.8026(6) 0.4997(4) 0.3309(4) 0.027(2) Uani d . 1
O O71 0.0594(6) 0.3610(3) 0.4379(4) 0.0235(18) Uani d . 1
O O108 0.5672(6) 0.4451(3) 0.0541(3) 0.0172(16) Uani d . 1
O O75 0.1142(6) 0.3145(4) 0.0506(3) 0.0192(16) Uani d . 1
O O76 0.1719(5) 0.4029(3) 0.0609(3) 0.0166(15) Uani d . 1
O O135 -0.3159(5) 0.2179(4) 0.2924(4) 0.0221(18) Uani d . 1
O O136 -0.2239(6) 0.2733(3) 0.2262(4) 0.0223(18) Uani d . 1
O O134 -0.2515(5) 0.1803(3) 0.2055(3) 0.0166(15) Uani d . 1
O O81 -0.1817(5) 0.0826(3) 0.2784(3) 0.0170(16) Uani d . 1
O O84 -0.1949(6) -0.0154(3) 0.2730(3) 0.0186(16) Uani d . 1
O O83 -0.1861(6) 0.0256(4) 0.3585(3) 0.0202(17) Uani d . 1
O O95 0.1164(6) 0.0338(3) 0.4774(3) 0.0194(17) Uani d . 1
O O92 0.4959(5) 0.0249(3) 0.2133(3) 0.0156(13) Uani d U 1
O O132 -0.0086(5) 0.0837(3) 0.3842(3) 0.0128(14) Uani d . 1
O O85 0.0866(5) -0.0065(3) 0.1498(3) 0.0136(14) Uani d . 1
O O138 -0.1453(6) 0.1274(4) 0.1192(3) 0.0208(17) Uani d . 1
O O165 0.1489(5) 0.6646(3) 0.4388(3) 0.0150(15) Uani d . 1
O O72 0.1657(7) 0.2983(4) 0.4716(4) 0.031(2) Uani d . 1
O O68 -0.0630(8) 0.3818(4) 0.3602(4) 0.031(2) Uani d . 1
O O144 0.5956(6) 0.0697(4) 0.4257(4) 0.029(2) Uani d . 1
O O143 0.5401(6) 0.0146(4) 0.3607(4) 0.029(2) Uani d . 1
O O87 0.1659(6) -0.0471(4) 0.0691(4) 0.025(2) Uani d . 1
O O88 0.1064(6) 0.0455(4) 0.0658(4) 0.028(2) Uani d . 1
O O137 -0.2372(6) 0.0701(3) 0.1831(4) 0.0231(13) Uani d . 1
O O116 0.8313(6) 0.8552(3) 0.2564(4) 0.0229(18) Uani d . 1
O O158 0.8567(5) 0.7150(4) 0.1083(4) 0.0198(17) Uani d . 1
O O99 0.6632(7) 0.4548(3) 0.3551(4) 0.0246(19) Uani d . 1
O O67 -0.1924(6) 0.3360(5) 0.3405(4) 0.035(3) Uani d . 1
O O124 0.1713(6) 0.8140(4) 0.2263(4) 0.026(2) Uani d . 1
O O159 1.0196(7) 0.7166(5) 0.0940(5) 0.042(3) Uani d . 1
O O160 0.9318(8) 0.7935(5) 0.0679(5) 0.041(3) Uani d . 1
O O139 -0.1608(9) 0.0338(5) 0.0952(5) 0.049(3) Uani d . 1
O O140 -0.2870(8) 0.0999(7) 0.0959(5) 0.054(4) Uani d . 1
N N4 0.6551(5) 0.9312(3) 0.3227(3) 0.0062(14) Uani d . 1
N N1 0.1370(5) 0.8974(3) 0.4034(3) 0.0079(14) Uani d . 1
N N17 0.4228(6) 0.9302(3) 0.4061(4) 0.0131(7) Uani d . 1
N N3 0.5049(6) 0.2447(3) 0.2924(4) 0.0131(7) Uani d . 1
N N5 0.9510(6) 0.9007(3) 0.3195(4) 0.0131(7) Uani d . 1
O O169 0.1232(6) 0.5921(4) 0.2916(4) 0.027(2) Uani d . 1
N N18 0.7625(7) 0.5879(4) 0.0769(4) 0.0167(18) Uani d . 1
N N6 0.3531(7) 0.0460(4) 0.5441(3) 0.0137(17) Uani d . 1
N N21 0.0265(7) 0.0288(4) 0.5844(4) 0.0172(19) Uani d . 1
O O170 0.8142(6) 0.8968(4) 0.4235(4) 0.0228(18) Uani d . 1
N N12 0.2622(7) 0.2777(4) 0.9725(4) 0.020(2) Uani d . 1
N N8 0.9652(6) 0.2545(4) 0.0828(4) 0.0169(18) Uani d . 1
N N11 0.8395(7) 0.4218(4) 0.2078(4) 0.020(2) Uani d . 1
N N9 0.7963(7) 0.7188(4) 0.4095(4) 0.0187(19) Uani d . 1
N N2 0.4930(6) 0.3850(3) 0.3724(4) 0.0131(7) Uani d . 1
O O171 0.4079(6) 0.7943(4) 0.5841(4) 0.027(2) Uani d . 1
N N15 0.3318(7) 0.4544(4) 0.5399(4) 0.0163(18) Uani d . 1
N N7 0.2240(7) 0.8028(5) 0.6036(4) 0.023(2) Uani d . 1
O O172 0.8931(7) 0.8293(4) 0.4955(4) 0.031(2) Uani d . 1
N N20 0.3539(7) 0.9239(5) 0.0899(4) 0.022(2) Uani d . 1
N N22 0.6617(6) 0.3628(3) 0.2852(4) 0.0131(7) Uani d . 1
N N13 0.0569(7) 0.7289(5) 0.2382(5) 0.025(2) Uani d . 1
O O173 0.3654(7) 0.6860(4) 0.5996(4) 0.032(2) Uani d . 1
N N10 0.0833(8) 0.4456(4) 0.3630(5) 0.025(2) Uani d . 1
N N19 0.7702(7) 0.0894(4) 0.4494(4) 0.022(2) Uani d . 1
N N16 0.3736(8) 0.4213(4) 0.0680(4) 0.025(2) Uani d . 1
O O174 0.7842(7) 0.8565(5) 0.0914(5) 0.040(3) Uani d . 1
O O175 0.5850(8) 0.8545(4) 0.4196(5) 0.039(3) Uani d . 1
O O176 0.4310(8) 0.6375(5) 0.5011(4) 0.041(3) Uani d . 1
O O177 0.1812(8) 0.3973(5) 0.6032(6) 0.054(4) Uani d . 1
O O178 0.0283(8) 0.3830(4) 0.5500(5) 0.037(2) Uani d . 1
O O179 0.3340(9) 0.3763(4) 0.4553(5) 0.044(3) Uani d . 1
O O180 0.1356(9) 0.7344(5) 0.5400(5) 0.050(3) Uani d . 1
O O181 0.1609(8) 0.5145(5) 0.0561(6) 0.049(3) Uani d . 1
O O182 0.6417(9) 0.9745(5) 0.1312(6) 0.051(3) Uani d . 1
N N14 0.9712(6) 0.4849(3) 0.2820(4) 0.0131(7) Uani d . 1
O O183 0.5903(7) 0.1098(4) 0.2455(5) 0.037(2) Uani d . 1
O O184 0.0472(9) 0.5890(7) 0.1212(6) 0.060(4) Uani d . 1
O O185 0.7972(12) 0.9390(6) 0.1756(6) 0.063(4) Uani d . 1
O O186 0.3012(10) 0.5847(8) 0.0277(5) 0.074(5) Uani d . 1
O O187 0.9754(9) 0.4639(6) 0.1302(6) 0.061(4) Uani d . 1
O O188 0.0065(9) 0.1368(6) 0.0258(6) 0.056(4) Uani d . 1
O O189 0.1918(12) 0.4538(6) 0.4534(7) 0.073(5) Uani d . 1
O O190 0.1651(18) 0.7898(8) 0.0937(15) 0.188(17) Uani d . 1
O O191 0.2355(19) 0.0447(9) 0.9726(7) 0.134(11) Uani d . 1
O O192 0.7454(13) 0.3923(10) 0.1252(7) 0.116(10) Uani d . 1
O O193 0.005(2) 0.8738(9) 0.1578(8) 0.168(15) Uani d . 1
O O194 0.8407(13) 0.4644(8) 0.4319(6) 0.084(6) Uani d . 1
O O195 0.828(2) 0.2991(11) 0.0185(11) 0.21(2) Uani d . 1
O O196 0.5105(17) 0.7866(10) 0.9733(7) 0.115(8) Uani d . 1
O O197 0.9532(13) 0.9279(10) 0.0768(10) 0.108(8) Uani d . 1

loop_
_atom_site_aniso_label
_atom_site_aniso_U_11
_atom_site_aniso_U_22
_atom_site_aniso_U_33
_atom_site_aniso_U_12
_atom_site_aniso_U_13
_atom_site_aniso_U_23
Hf2 0.00536(15) 0.00423(15) 0.00946(17) 0.00103(12) 0.00099(13) 0.00110(12)
Hf14 0.00433(15) 0.00375(14) 0.00845(16) -0.00034(11) 0.00010(12) 0.00010(12)
Hf19 0.00525(15) 0.00401(15) 0.00929(16) -0.00077(12) -0.00096(12) 0.00043(12)
Hf10 0.00622(15) 0.00331(14) 0.00684(16) 0.00029(12) 0.00043(12) 0.00009(12)
Hf20 0.00581(15) 0.00463(15) 0.00696(16) 0.00019(12) -0.00037(12) 0.00067(12)
Hf17 0.00677(15) 0.00470(15) 0.00704(16) -0.00077(12) -0.00053(12) 0.00020(12)
Hf5 0.00533(15) 0.00354(14) 0.00797(16) -0.00089(12) 0.00082(12) -0.00002(12)
Hf13 0.00583(15) 0.00430(15) 0.01016(17) 0.00054(12) -0.00044(13) -0.00039(12)
Hf4 0.00397(15) 0.00349(14) 0.00721(16) 0.00016(11) 0.00043(12) 0.00036(12)
Hf21 0.00583(15) 0.00367(14) 0.00697(16) 0.00040(12) -0.00019(12) 0.00002(12)
Hf6 0.00528(15) 0.00466(15) 0.00783(16) 0.00000(12) 0.00095(12) 0.00110(12)
Hf1 0.00470(15) 0.00408(15) 0.00791(16) -0.00008(12) 0.00104(12) 0.00032(12)
Hf8 0.00633(15) 0.00441(15) 0.01003(17) -0.00099(12) -0.00010(13) -0.00070(12)
Hf16 0.00677(15) 0.00408(15) 0.00674(16) -0.00124(12) -0.00078(12) 0.00039(12)
Hf12 0.00610(15) 0.00442(15) 0.00860(16) -0.00014(12) -0.00190(13) -0.00029(12)
Hf15 0.00432(15) 0.00342(14) 0.00669(16) -0.00014(11) -0.00019(12) -0.00006(11)
Hf18 0.00499(16) 0.00648(16) 0.01741(19) -0.00098(12) -0.00091(14) 0.00002(14)
Hf9 0.00650(15) 0.00511(15) 0.00714(16) 0.00100(12) 0.00037(12) -0.00013(12)
Hf3 0.00438(15) 0.00426(15) 0.00790(16) 0.00015(12) 0.00011(12) 0.00064(12)
Hf22 0.00525(15) 0.00654(15) 0.00852(16) 0.00010(12) 0.00077(12) -0.00040(12)
Hf11 0.00562(15) 0.00545(15) 0.00907(17) 0.00047(12) -0.00144(13) 0.00055(12)
Hf7 0.00553(16) 0.00943(17) 0.0170(2) -0.00139(13) -0.00194(14) 0.00064(14)
S2 0.0060(9) 0.0066(9) 0.0120(10) 0.0006(7) 0.0008(8) 0.0008(8)
S11 0.0068(9) 0.0051(9) 0.0097(10) 0.0012(7) -0.0003(7) 0.0001(7)
S19 0.0061(9) 0.0076(9) 0.0118(10) 0.0023(7) -0.0033(8) -0.0019(8)
S8 0.0059(9) 0.0060(9) 0.0113(10) -0.0009(7) 0.0004(8) 0.0009(8)
S21 0.0051(9) 0.0067(9) 0.0090(10) -0.0018(7) 0.0017(7) -0.0004(7)
S26 0.0089(10) 0.0059(9) 0.0087(10) -0.0011(7) -0.0037(8) -0.0010(7)
S3 0.0108(10) 0.0079(10) 0.0075(10) -0.0013(8) 0.0002(8) 0.0003(8)
S6 0.0100(10) 0.0069(9) 0.0091(10) -0.0014(8) 0.0004(8) -0.0026(8)
S1 0.0079(10) 0.0095(10) 0.0074(10) 0.0011(8) -0.0002(8) 0.0007(8)
S16 0.0098(10) 0.0060(9) 0.0095(10) -0.0028(7) -0.0008(8) 0.0015(7)
S30 0.0100(10) 0.0088(10) 0.0119(11) -0.0005(8) 0.0004(8) 0.0018(8)
S22 0.0057(10) 0.0146(11) 0.0203(13) 0.0025(8) -0.0019(9) 0.0019(9)
S25 0.0120(10) 0.0081(10) 0.0103(10) -0.0006(8) -0.0032(8) -0.0018(8)
S24 0.0076(10) 0.0137(11) 0.0233(13) 0.0020(8) -0.0040(9) 0.0021(9)
S29 0.0079(10) 0.0078(10) 0.0149(11) 0.0013(8) 0.0013(8) 0.0005(8)
S27 0.0075(10) 0.0087(10) 0.0238(13) 0.0014(8) -0.0035(9) 0.0015(9)
S28 0.0171(13) 0.0424(19) 0.0234(15) -0.0162(13) -0.0085(11) 0.0134(13)
S23 0.0171(14) 0.0362(18) 0.0303(17) -0.0048(12) -0.0022(12) -0.0124(14)
S18 0.0109(10) 0.0068(9) 0.0090(10) 0.0001(8) 0.0028(8) 0.0011(8)
S5 0.0084(10) 0.0125(11) 0.0126(11) 0.0049(8) 0.0025(8) 0.0019(8)
S4 0.0075(10) 0.0068(9) 0.0116(10) -0.0005(7) -0.0045(8) -0.0005(8)
S13 0.0086(10) 0.0088(10) 0.0156(11) 0.0036(8) -0.0023(8) 0.0015(8)
S15 0.0130(11) 0.0098(10) 0.0092(10) -0.0007(8) 0.0012(8) -0.0034(8)
S9 0.0086(10) 0.0080(10) 0.0174(12) -0.0034(8) 0.0025(9) -0.0005(8)
S20 0.0131(11) 0.0106(10) 0.0080(10) -0.0032(8) -0.0001(8) -0.0010(8)
S12 0.0126(10) 0.0069(9) 0.0064(10) -0.0025(8) 0.0000(8) -0.0003(7)
S14 0.0117(10) 0.0082(10) 0.0076(10) -0.0013(8) -0.0022(8) 0.0011(8)
S7 0.0105(10) 0.0085(10) 0.0100(10) 0.0006(8) -0.0003(8) 0.0018(8)
S17 0.0119(11) 0.0068(10) 0.0222(13) -0.0008(8) -0.0084(9) -0.0003(9)
S10 0.0123(11) 0.0148(11) 0.0117(11) 0.0013(9) -0.0046(9) -0.0031(9)
O1 0.009(3) 0.005(3) 0.011(3) 0.003(2) 0.000(2) 0.002(2)
O2 0.009(3) 0.004(3) 0.008(3) -0.002(2) -0.002(2) 0.000(2)
O23 0.008(3) 0.011(3) 0.009(3) -0.002(2) -0.002(2) 0.000(2)
O17 0.006(3) 0.002(3) 0.014(3) 0.000(2) -0.001(2) -0.001(2)
O24 0.009(3) 0.002(3) 0.013(3) 0.000(2) -0.003(3) -0.002(2)
O25 0.010(2) 0.0033(19) 0.009(2) 0.0008(16) 0.0021(17) -0.0002(16)
O16 0.007(3) 0.007(3) 0.013(3) 0.001(2) 0.001(2) 0.003(2)
O36 0.007(3) 0.004(3) 0.011(3) 0.001(2) -0.001(2) -0.003(2)
O20 0.006(2) 0.0021(19) 0.011(2) 0.0005(15) 0.0010(17) -0.0005(16)
O130 0.006(2) 0.007(2) 0.013(2) -0.0018(16) -0.0013(17) -0.0016(17)
O54 0.004(3) 0.005(3) 0.016(3) -0.001(2) -0.002(2) 0.002(2)
O55 0.008(3) 0.005(3) 0.017(4) 0.000(2) 0.002(3) 0.002(3)
O19 0.010(2) 0.0033(19) 0.009(2) 0.0008(16) 0.0021(17) -0.0002(16)
O39 0.015(3) 0.003(3) 0.019(4) 0.003(2) 0.001(3) -0.001(3)
O93 0.008(3) 0.009(3) 0.010(3) -0.002(2) 0.002(2) 0.002(2)
O63 0.011(2) 0.005(2) 0.014(2) 0.0013(17) -0.0020(18) -0.0008(17)
O59 0.011(3) 0.008(3) 0.012(3) -0.006(2) 0.002(3) 0.004(2)
O105 0.010(3) 0.009(3) 0.014(3) 0.002(2) 0.002(3) -0.001(3)
O150 0.006(2) 0.007(2) 0.013(2) -0.0018(16) -0.0013(17) -0.0016(17)
O80 0.011(3) 0.012(3) 0.015(4) -0.010(3) 0.001(3) 0.001(3)
O14 0.007(3) 0.006(3) 0.006(3) 0.002(2) 0.001(2) -0.002(2)
O22 0.012(3) 0.004(3) 0.011(3) 0.004(2) 0.000(3) -0.003(2)
O21 0.007(3) 0.009(3) 0.012(3) -0.001(2) -0.002(2) -0.002(2)
O166 0.009(3) 0.013(3) 0.009(3) 0.000(3) 0.001(2) 0.003(3)
O35 0.004(3) 0.007(3) 0.016(3) -0.002(2) -0.001(2) -0.001(2)
O26 0.006(2) 0.0021(19) 0.011(2) 0.0005(15) 0.0010(17) -0.0005(16)
O90 0.015(3) 0.009(3) 0.007(3) 0.003(3) 0.004(3) 0.003(2)
O121 0.019(4) 0.004(3) 0.014(3) 0.004(3) -0.002(3) -0.004(2)
O91 0.009(2) 0.009(2) 0.013(3) 0.007(2) 0.002(2) 0.003(2)
O103 0.017(4) 0.013(3) 0.012(3) 0.002(3) -0.004(3) 0.002(3)
O149 0.010(3) 0.007(3) 0.015(3) 0.000(2) -0.005(3) -0.005(3)
O62 0.011(3) 0.006(3) 0.011(3) 0.001(2) -0.003(3) 0.000(2)
O109 0.009(3) 0.009(3) 0.007(3) -0.003(2) 0.001(2) -0.001(2)
O58 0.015(3) 0.010(3) 0.010(3) -0.001(3) 0.001(3) -0.001(2)
O106 0.013(3) 0.011(3) 0.010(3) 0.002(3) 0.002(3) -0.001(3)
O11 0.006(3) 0.008(3) 0.009(3) 0.001(2) -0.004(2) -0.002(2)
O15 0.004(3) 0.008(3) 0.014(3) 0.001(2) -0.002(2) 0.000(2)
O40 0.007(3) 0.018(4) 0.015(4) 0.002(3) -0.006(3) 0.002(3)
O38 0.011(3) 0.011(3) 0.015(4) 0.007(3) 0.007(3) 0.001(3)
O49 0.011(3) 0.013(3) 0.012(3) -0.001(3) -0.001(3) -0.002(3)
O52 0.014(3) 0.014(3) 0.008(3) -0.002(3) -0.002(3) 0.001(3)
O27 0.014(3) 0.010(3) 0.012(3) -0.001(3) -0.004(3) 0.002(3)
O12 0.003(3) 0.003(3) 0.012(3) 0.000(2) -0.001(2) 0.003(2)
O6 0.005(3) 0.003(3) 0.009(3) 0.000(2) 0.002(2) 0.002(2)
O8 0.007(3) 0.004(3) 0.008(3) -0.001(2) -0.003(2) 0.000(2)
O29 0.010(3) 0.006(3) 0.005(3) 0.001(2) 0.001(2) -0.002(2)
O86 0.013(3) 0.007(3) 0.009(3) -0.001(2) -0.001(3) -0.003(2)
O42 0.017(4) 0.002(3) 0.014(3) 0.001(2) 0.003(3) 0.001(2)
O146 0.010(3) 0.007(3) 0.015(3) -0.001(2) -0.005(3) 0.002(2)
O65 0.004(3) 0.007(3) 0.020(4) -0.001(2) 0.004(3) 0.001(3)
O126 0.008(3) 0.012(3) 0.008(3) -0.002(2) -0.001(2) -0.001(2)
O161 0.008(3) 0.015(3) 0.011(3) 0.001(3) -0.003(3) -0.005(3)
O47 0.011(3) 0.006(3) 0.016(3) -0.001(2) -0.002(3) 0.001(2)
O117 0.012(3) 0.008(3) 0.013(3) -0.002(2) 0.000(3) 0.005(3)
O113 0.012(3) 0.002(3) 0.022(4) -0.001(2) -0.008(3) 0.000(3)
O153 0.006(3) 0.014(3) 0.022(4) 0.002(3) 0.000(3) 0.001(3)
O32 0.005(3) 0.013(3) 0.015(3) 0.000(2) 0.001(3) 0.000(3)
O46 0.005(3) 0.011(3) 0.020(4) -0.001(2) 0.001(3) -0.001(3)
O79 0.011(3) 0.012(3) 0.017(4) 0.004(3) 0.002(3) 0.002(3)
O77 0.010(3) 0.006(3) 0.012(3) -0.003(2) 0.002(3) -0.002(2)
O122 0.005(3) 0.008(3) 0.013(3) -0.001(2) -0.004(2) 0.000(2)
O10 0.009(2) 0.0031(19) 0.009(2) -0.0006(16) 0.0008(17) 0.0026(16)
O102 0.011(2) 0.009(2) 0.013(2) -0.0071(18) -0.0009(18) -0.0014(18)
O34 0.009(3) 0.006(3) 0.013(3) 0.001(2) 0.000(3) 0.000(2)
O37 0.010(3) 0.014(3) 0.010(3) -0.001(3) -0.004(3) 0.002(3)
O131 0.011(3) 0.012(3) 0.012(3) -0.001(3) 0.008(3) 0.002(3)
O94 0.008(3) 0.011(3) 0.011(3) -0.004(2) -0.003(3) 0.002(2)
O18 0.003(3) 0.009(3) 0.014(3) 0.001(2) 0.001(2) 0.001(2)
O30 0.010(3) 0.008(3) 0.012(3) 0.000(2) -0.003(3) -0.002(2)
O142 0.011(3) 0.008(3) 0.017(4) 0.001(2) -0.001(3) 0.001(3)
O31 0.010(3) 0.008(3) 0.008(3) 0.000(2) -0.002(2) 0.002(2)
O51 0.013(3) 0.011(3) 0.006(3) 0.001(3) 0.001(2) 0.002(2)
O53 0.011(2) 0.005(2) 0.014(2) 0.0013(17) -0.0020(18) -0.0008(17)
O73 0.009(3) 0.012(3) 0.009(3) 0.000(2) 0.001(2) 0.005(2)
O74 0.008(3) 0.009(3) 0.015(3) 0.000(2) -0.002(3) 0.004(3)
O3 0.003(3) 0.004(3) 0.009(3) 0.003(2) 0.003(2) 0.003(2)
O69 0.011(2) 0.009(2) 0.013(2) -0.0071(18) -0.0009(18) -0.0014(18)
O5 0.008(3) 0.006(3) 0.010(3) -0.005(2) 0.001(2) 0.002(2)
O82 0.007(3) 0.011(3) 0.022(4) -0.006(3) -0.003(3) 0.003(3)
O44 0.015(3) 0.005(3) 0.017(4) -0.004(2) -0.006(3) 0.002(3)
O112 0.009(2) 0.018(3) 0.006(2) -0.001(2) 0.000(2) 0.006(2)
O45 0.013(3) 0.011(3) 0.022(4) 0.001(3) -0.007(3) 0.001(3)
O133 0.005(3) 0.012(3) 0.023(4) 0.001(2) -0.001(3) 0.000(3)
O147 0.022(4) 0.014(3) 0.008(3) 0.001(3) -0.003(3) -0.001(3)
O111 0.010(3) 0.015(3) 0.017(4) 0.003(3) 0.002(3) -0.004(3)
O129 0.008(3) 0.013(3) 0.015(4) 0.004(3) -0.001(3) 0.004(3)
O78 0.008(3) 0.006(3) 0.015(3) -0.002(2) 0.002(3) -0.002(2)
O148 0.019(4) 0.011(3) 0.013(3) -0.005(3) -0.006(3) 0.000(3)
O107 0.013(4) 0.027(4) 0.012(4) -0.005(3) 0.003(3) 0.000(3)
O60 0.020(4) 0.014(4) 0.013(4) -0.001(3) 0.003(3) 0.003(3)
O64 0.006(3) 0.011(3) 0.028(4) -0.001(3) -0.008(3) 0.002(3)
O70 0.017(3) 0.008(3) 0.006(3) -0.008(3) 0.004(3) -0.004(2)
O50 0.008(3) 0.014(3) 0.011(3) 0.002(3) 0.002(3) 0.005(3)
O168 0.017(4) 0.010(3) 0.021(4) -0.005(3) -0.002(3) 0.002(3)
O151 0.015(3) 0.013(3) 0.008(3) -0.002(3) -0.006(3) 0.001(3)
O152 0.016(3) 0.006(3) 0.010(3) -0.001(3) -0.006(3) -0.002(2)
O125 0.014(3) 0.009(3) 0.009(3) -0.002(3) -0.002(3) -0.001(2)
O61 0.009(3) 0.011(3) 0.010(3) 0.002(2) -0.004(2) -0.001(2)
O57 0.012(3) 0.010(3) 0.013(3) -0.001(3) 0.004(3) 0.000(3)
O120 0.018(4) 0.024(4) 0.011(4) 0.004(3) 0.007(3) -0.005(3)
O157 0.014(3) 0.013(3) 0.046(4) 0.001(2) -0.015(3) -0.007(3)
O98 0.016(4) 0.013(3) 0.012(3) 0.004(3) -0.006(3) -0.002(3)
O110 0.012(3) 0.011(3) 0.007(3) -0.003(3) -0.001(3) 0.004(2)
O145 0.013(3) 0.015(3) 0.014(4) 0.005(3) -0.005(3) -0.006(3)
O96 0.027(4) 0.009(3) 0.020(4) 0.006(3) -0.007(3) 0.000(3)
O28 0.005(3) 0.012(3) 0.017(4) -0.001(2) -0.004(3) -0.001(3)
O41 0.016(4) 0.006(3) 0.019(4) -0.004(3) 0.005(3) -0.002(3)
O89 0.007(3) 0.008(3) 0.011(3) 0.004(2) 0.000(2) 0.001(2)
O141 0.013(3) 0.016(4) 0.018(4) 0.002(3) -0.006(3) 0.003(3)
O162 0.009(3) 0.015(3) 0.014(3) 0.002(3) -0.004(3) -0.003(3)
O123 0.024(4) 0.009(3) 0.018(4) 0.009(3) -0.008(3) -0.005(3)
O118 0.010(3) 0.008(3) 0.008(3) 0.000(2) -0.001(2) 0.000(2)
O119 0.015(4) 0.011(3) 0.019(4) -0.005(3) -0.002(3) 0.008(3)
O13 0.005(3) 0.005(3) 0.012(3) -0.001(2) -0.002(2) 0.000(2)
O33 0.010(3) 0.011(3) 0.013(3) -0.003(3) -0.003(3) 0.004(3)
O154 0.010(3) 0.015(4) 0.027(4) 0.005(3) 0.003(3) 0.004(3)
O101 0.022(4) 0.007(3) 0.016(4) -0.007(3) -0.006(3) 0.003(3)
O43 0.009(3) 0.011(3) 0.014(3) -0.003(2) -0.001(3) -0.003(3)
O167 0.019(4) 0.013(3) 0.011(3) 0.000(3) 0.001(3) 0.000(3)
O104 0.018(4) 0.015(4) 0.014(4) 0.006(3) 0.001(3) -0.001(3)
O128 0.023(4) 0.010(3) 0.026(4) -0.004(3) 0.009(3) -0.002(3)
O48 0.017(4) 0.006(3) 0.014(3) 0.001(3) -0.002(3) -0.002(3)
O9 0.010(3) 0.003(3) 0.007(3) 0.000(2) -0.002(2) 0.002(2)
O4 0.009(2) 0.0031(19) 0.009(2) -0.0006(16) 0.0008(17) 0.0026(16)
O66 0.011(3) 0.008(3) 0.023(4) 0.003(3) 0.005(3) 0.004(3)
O56 0.005(3) 0.013(3) 0.021(4) 0.002(3) 0.005(3) 0.003(3)
O7 0.008(3) 0.006(3) 0.007(3) -0.001(2) 0.001(2) -0.002(2)
O163 0.014(4) 0.024(4) 0.017(4) -0.002(3) 0.009(3) -0.001(3)
O164 0.021(4) 0.014(4) 0.031(5) 0.002(3) -0.011(4) 0.002(3)
O114 0.011(3) 0.009(3) 0.019(4) -0.003(3) -0.008(3) -0.002(3)
O97 0.013(3) 0.009(3) 0.016(4) 0.008(3) -0.008(3) -0.007(3)
O115 0.024(4) 0.016(4) 0.023(4) -0.001(3) -0.014(3) -0.002(3)
O156 0.018(4) 0.008(3) 0.026(4) 0.002(3) 0.003(3) -0.004(3)
O127 0.030(5) 0.032(5) 0.009(4) -0.015(4) -0.008(3) 0.006(3)
O155 0.017(4) 0.022(4) 0.039(5) 0.002(3) -0.013(4) -0.004(4)
O100 0.012(4) 0.049(6) 0.022(4) 0.008(4) -0.011(3) -0.006(4)
O71 0.018(4) 0.016(4) 0.034(5) 0.004(3) 0.006(4) -0.008(3)
O108 0.019(4) 0.013(3) 0.020(4) -0.005(3) -0.001(3) -0.005(3)
O75 0.017(4) 0.023(4) 0.017(4) -0.002(3) -0.002(3) -0.007(3)
O76 0.015(4) 0.015(4) 0.019(4) 0.001(3) -0.001(3) 0.006(3)
O135 0.009(3) 0.028(5) 0.027(5) 0.002(3) 0.002(3) 0.007(4)
O136 0.020(4) 0.015(4) 0.032(5) 0.004(3) -0.005(4) 0.003(3)
O134 0.011(3) 0.017(4) 0.024(4) 0.000(3) -0.008(3) -0.004(3)
O81 0.012(3) 0.013(3) 0.025(4) 0.001(3) 0.002(3) 0.005(3)
O84 0.021(4) 0.016(4) 0.021(4) -0.012(3) -0.006(3) -0.003(3)
O83 0.023(4) 0.022(4) 0.013(4) 0.002(3) 0.006(3) 0.001(3)
O95 0.018(4) 0.021(4) 0.017(4) -0.009(3) 0.009(3) -0.005(3)
O92 0.015(3) 0.016(3) 0.017(3) -0.011(2) -0.006(2) 0.006(2)
O132 0.015(3) 0.005(3) 0.016(4) -0.003(3) 0.007(3) -0.006(3)
O85 0.014(3) 0.013(3) 0.013(3) -0.001(3) 0.002(3) -0.005(3)
O138 0.015(4) 0.031(5) 0.018(4) -0.007(3) -0.004(3) 0.002(3)
O165 0.012(3) 0.015(4) 0.015(4) 0.003(3) 0.005(3) 0.007(3)
O72 0.035(5) 0.044(6) 0.019(4) -0.020(5) -0.015(4) 0.010(4)
O68 0.055(7) 0.014(4) 0.025(5) 0.004(4) -0.013(5) -0.003(3)
O144 0.020(4) 0.038(5) 0.033(5) -0.003(4) -0.014(4) 0.004(4)
O143 0.023(5) 0.014(4) 0.046(6) 0.005(3) 0.000(4) -0.004(4)
O87 0.016(4) 0.029(5) 0.030(5) 0.001(3) -0.005(3) -0.023(4)
O88 0.022(4) 0.038(5) 0.023(5) 0.007(4) -0.007(4) 0.010(4)
O137 0.014(3) 0.013(3) 0.046(4) 0.001(2) -0.015(3) -0.007(3)
O116 0.023(4) 0.012(4) 0.033(5) -0.004(3) -0.004(4) 0.005(3)
O158 0.010(3) 0.025(4) 0.024(4) -0.001(3) -0.002(3) -0.001(3)
O99 0.036(5) 0.014(4) 0.019(4) -0.006(4) 0.010(4) 0.003(3)
O67 0.014(4) 0.053(7) 0.032(5) 0.018(4) 0.008(4) 0.018(5)
O124 0.017(4) 0.024(4) 0.036(5) -0.005(3) 0.004(4) -0.011(4)
O159 0.022(5) 0.067(8) 0.034(6) 0.001(5) 0.004(4) 0.001(6)
O160 0.037(6) 0.043(6) 0.040(6) -0.001(5) -0.007(5) 0.012(5)
O139 0.046(7) 0.049(7) 0.045(7) -0.003(6) 0.022(6) -0.013(6)
O140 0.031(6) 0.096(11) 0.042(7) -0.004(7) -0.026(5) -0.004(7)
N4 0.004(3) 0.004(3) 0.011(4) -0.001(2) 0.001(3) -0.005(3)
N1 0.009(3) 0.005(3) 0.008(4) 0.000(3) 0.003(3) 0.003(3)
N17 0.0158(17) 0.0067(14) 0.0174(18) -0.0011(12) -0.0049(14) 0.0002(12)
N3 0.0158(17) 0.0067(14) 0.0174(18) -0.0011(12) -0.0049(14) 0.0002(12)
N5 0.0158(17) 0.0067(14) 0.0174(18) -0.0011(12) -0.0049(14) 0.0002(12)
O169 0.013(4) 0.029(5) 0.041(6) -0.006(3) -0.002(4) -0.008(4)
N18 0.018(4) 0.018(4) 0.015(4) -0.003(3) -0.003(3) -0.003(3)
N6 0.026(5) 0.011(4) 0.006(4) 0.002(3) -0.008(3) -0.001(3)
N21 0.018(4) 0.015(4) 0.015(4) 0.002(3) 0.006(4) 0.008(3)
O170 0.022(4) 0.026(4) 0.019(4) 0.000(3) -0.001(3) 0.000(3)
N12 0.027(5) 0.012(4) 0.018(5) 0.000(4) 0.008(4) 0.004(3)
N8 0.013(4) 0.025(5) 0.014(4) -0.002(4) -0.007(3) 0.005(4)
N11 0.020(5) 0.025(5) 0.013(4) 0.013(4) 0.002(4) 0.003(4)
N9 0.016(4) 0.019(5) 0.022(5) -0.002(4) -0.006(4) -0.001(4)
N2 0.0158(17) 0.0067(14) 0.0174(18) -0.0011(12) -0.0049(14) 0.0002(12)
O171 0.016(4) 0.035(5) 0.028(5) -0.009(4) 0.000(4) -0.001(4)
N15 0.022(5) 0.016(4) 0.011(4) -0.003(4) -0.003(3) 0.000(3)
N7 0.014(4) 0.039(6) 0.016(5) 0.006(4) -0.002(4) -0.002(4)
O172 0.025(5) 0.042(6) 0.028(5) -0.011(4) -0.007(4) -0.007(4)
N20 0.017(5) 0.029(5) 0.019(5) 0.010(4) -0.001(4) -0.006(4)
N22 0.0158(17) 0.0067(14) 0.0174(18) -0.0011(12) -0.0049(14) 0.0002(12)
N13 0.024(5) 0.027(5) 0.024(5) -0.010(4) -0.006(4) -0.005(4)
O173 0.037(6) 0.035(5) 0.021(5) -0.001(4) 0.002(4) 0.000(4)
N10 0.027(5) 0.020(5) 0.025(5) 0.002(4) 0.007(4) -0.012(4)
N19 0.026(5) 0.018(5) 0.022(5) -0.005(4) 0.000(4) -0.001(4)
N16 0.034(6) 0.024(5) 0.018(5) -0.014(4) -0.007(4) 0.004(4)
O174 0.033(6) 0.034(6) 0.046(7) -0.002(5) 0.016(5) 0.001(5)
O175 0.044(6) 0.022(5) 0.052(7) 0.000(4) -0.016(5) -0.005(5)
O176 0.037(6) 0.056(7) 0.030(6) -0.013(5) 0.004(5) -0.011(5)
O177 0.029(6) 0.033(6) 0.106(11) 0.006(5) -0.022(7) -0.043(7)
O178 0.037(6) 0.031(5) 0.046(7) -0.006(5) -0.012(5) -0.006(5)
O179 0.068(8) 0.024(5) 0.041(7) 0.003(5) -0.014(6) 0.000(5)
O180 0.069(9) 0.043(7) 0.031(6) 0.030(6) 0.009(6) -0.001(5)
O181 0.044(7) 0.026(6) 0.070(9) 0.009(5) 0.008(6) -0.007(6)
O182 0.061(8) 0.030(6) 0.058(8) -0.019(6) 0.008(7) -0.009(5)
N14 0.0158(17) 0.0067(14) 0.0174(18) -0.0011(12) -0.0049(14) 0.0002(12)
O183 0.029(5) 0.029(5) 0.055(7) -0.011(4) -0.010(5) -0.002(5)
O184 0.049(8) 0.084(11) 0.048(8) -0.021(7) 0.005(6) -0.020(7)
O185 0.102(13) 0.046(8) 0.043(8) -0.025(8) -0.006(8) -0.012(6)
O186 0.050(8) 0.144(16) 0.033(7) 0.022(9) -0.016(6) -0.048(9)
O187 0.052(8) 0.047(8) 0.071(10) 0.026(6) 0.025(7) 0.014(7)
O188 0.035(7) 0.078(10) 0.057(9) 0.006(7) -0.011(6) -0.006(7)
O189 0.089(12) 0.047(8) 0.092(13) -0.002(8) -0.042(10) 0.014(8)
O190 0.17(2) 0.079(14) 0.37(4) -0.055(14) -0.23(3) 0.11(2)
O191 0.21(3) 0.106(16) 0.054(11) 0.060(17) 0.073(14) 0.023(10)
O192 0.099(13) 0.19(2) 0.068(11) 0.116(15) -0.052(10) -0.081(13)
O193 0.38(4) 0.079(14) 0.064(12) -0.13(2) -0.056(19) -0.002(10)
O194 0.116(15) 0.101(13) 0.044(8) -0.062(12) -0.029(9) 0.039(9)
O195 0.36(4) 0.17(2) 0.17(2) -0.16(3) -0.24(3) 0.13(2)
O196 0.15(2) 0.14(2) 0.043(10) 0.027(17) -0.005(12) 0.020(11)
O197 0.067(12) 0.134(19) 0.124(18) -0.031(12) 0.000(12) -0.046(15)

loop_
_atom_type_symbol
_atom_type_description
_atom_type_scat_dispersion_real
_atom_type_scat_dispersion_imag
_atom_type_scat_source
N N 0.0061 0.0033 'International Tables Vol C Tables 4.2.6.8 and 6.1.1.4'
H H 0.0000 0.0000 'International Tables Vol C Tables 4.2.6.8 and 6.1.1.4'
O O 0.0106 0.0060 'International Tables Vol C Tables 4.2.6.8 and 6.1.1.4'
S S 0.1246 0.1234 'International Tables Vol C Tables 4.2.6.8 and 6.1.1.4'
Hf Hf -0.5830 6.1852 'International Tables Vol C Tables 4.2.6.8 and 6.1.1.4'

loop_
_geom_angle_atom_site_label_1
_geom_angle_atom_site_label_2
_geom_angle_atom_site_label_3
_geom_angle
O3 Hf2 O5 94.4(3)
O3 Hf2 O39 142.4(3)
O5 Hf2 O39 93.3(3)
O3 Hf2 O65 144.5(3)
O5 Hf2 O65 84.3(3)
O39 Hf2 O65 72.9(3)
O3 Hf2 O15 72.5(3)
O5 Hf2 O15 69.1(3)
O39 Hf2 O15 76.2(3)
O65 Hf2 O15 137.5(3)
O3 Hf2 O73 81.1(3)
O5 Hf2 O73 145.5(3)
O39 Hf2 O73 72.1(3)
O65 Hf2 O73 118.7(3)
O15 Hf2 O73 77.0(3)
O3 Hf2 O40 92.4(3)
O5 Hf2 O40 143.4(3)
O39 Hf2 O40 102.8(3)
O65 Hf2 O40 69.8(3)
O15 Hf2 O40 146.5(3)
O73 Hf2 O40 71.1(3)
O3 Hf2 O16 70.4(3)
O5 Hf2 O16 71.1(3)
O39 Hf2 O16 146.1(3)
O65 Hf2 O16 75.7(2)
O15 Hf2 O16 122.0(2)
O73 Hf2 O16 136.3(3)
O40 Hf2 O16 77.5(3)
O3 Hf2 Hf1 82.77(19)
O5 Hf2 Hf1 32.32(18)
O39 Hf2 Hf1 120.0(2)
O65 Hf2 Hf1 77.35(19)
O15 Hf2 Hf1 94.16(18)
O73 Hf2 Hf1 163.37(18)
O40 Hf2 Hf1 113.9(2)
O16 Hf2 Hf1 38.78(18)
O3 Hf2 Hf6 31.16(19)
O5 Hf2 Hf6 83.44(19)
O39 Hf2 Hf6 114.2(2)
O65 Hf2 Hf6 166.19(19)
O15 Hf2 Hf6 41.39(18)
O73 Hf2 Hf6 75.15(18)
O40 Hf2 Hf6 117.8(2)
O16 Hf2 Hf6 94.27(17)
Hf1 Hf2 Hf6 88.874(12)
O3 Hf2 Hf5 82.73(19)
O5 Hf2 Hf5 30.95(18)
O39 Hf2 Hf5 85.3(2)
O65 Hf2 Hf5 110.3(2)
O15 Hf2 Hf5 38.17(18)
O73 Hf2 Hf5 115.02(18)
O40 Hf2 Hf5 171.3(2)
O16 Hf2 Hf5 94.00(18)
Hf1 Hf2 Hf5 58.446(11)
Hf6 Hf2 Hf5 60.258(11)
O3 Hf2 Hf3 31.05(18)
O5 Hf2 Hf3 84.10(18)
O39 Hf2 Hf3 172.1(2)
O65 Hf2 Hf3 114.12(18)
O15 Hf2 Hf3 96.00(17)
O73 Hf2 Hf3 106.12(19)
O40 Hf2 Hf3 83.5(2)
O16 Hf2 Hf3 39.43(17)
Hf1 Hf2 Hf3 60.283(11)
Hf6 Hf2 Hf3 58.208(10)
Hf5 Hf2 Hf3 88.722(12)
O13 Hf14 O9 141.1(3)
O13 Hf14 O12 95.6(3)
O9 Hf14 O12 94.9(3)
O13 Hf14 O32 98.3(3)
O9 Hf14 O32 98.9(3)
O12 Hf14 O32 137.1(3)
O13 Hf14 O2 73.5(2)
O9 Hf14 O2 74.0(2)
O12 Hf14 O2 73.3(2)
O32 Hf14 O2 149.6(3)
O13 Hf14 O57 77.5(3)
O9 Hf14 O57 75.9(3)
O12 Hf14 O57 152.1(3)
O32 Hf14 O57 70.7(3)
O2 Hf14 O57 78.9(3)
O13 Hf14 O22 148.4(3)
O9 Hf14 O22 69.8(3)
O12 Hf14 O22 69.6(2)
O32 Hf14 O22 77.7(3)
O2 Hf14 O22 124.4(2)
O57 Hf14 O22 128.2(2)
O13 Hf14 O24 70.5(2)
O9 Hf14 O24 148.3(2)
O12 Hf14 O24 80.3(3)
O32 Hf14 O24 66.9(3)
O2 Hf14 O24 132.4(2)
O57 Hf14 O24 121.1(3)
O22 Hf14 O24 79.3(2)
O13 Hf14 Hf20 33.49(18)
O9 Hf14 Hf20 110.83(18)
O12 Hf14 Hf20 85.53(17)
O32 Hf14 Hf20 125.55(19)
O2 Hf14 Hf20 40.10(17)
O57 Hf14 Hf20 73.82(18)
O22 Hf14 Hf20 154.91(18)
O24 Hf14 Hf20 100.08(16)
O13 Hf14 Hf15 83.62(19)
O9 Hf14 Hf15 84.37(19)
O12 Hf14 Hf15 34.38(18)
O32 Hf14 Hf15 171.5(2)
O2 Hf14 Hf15 38.90(17)
O57 Hf14 Hf15 117.79(19)
O22 Hf14 Hf15 96.30(18)
O24 Hf14 Hf15 106.34(18)
Hf20 Hf14 Hf15 59.500(11)
O13 Hf14 Hf17 110.88(18)
O9 Hf14 Hf17 33.53(18)
O12 Hf14 Hf17 84.86(18)
O32 Hf14 Hf17 126.2(2)
O2 Hf14 Hf17 40.46(17)
O57 Hf14 Hf17 72.94(19)
O22 Hf14 Hf17 95.91(18)
O24 Hf14 Hf17 165.12(18)
Hf20 Hf14 Hf17 78.217(12)
Hf15 Hf14 Hf17 59.877(11)
O13 Hf14 Hf12 123.10(19)
O9 Hf14 Hf12 81.55(18)
O12 Hf14 Hf12 31.69(17)
O32 Hf14 Hf12 111.4(2)
O2 Hf14 Hf12 96.98(17)
O57 Hf14 Hf12 157.31(18)
O22 Hf14 Hf12 37.89(17)
O24 Hf14 Hf12 78.21(18)
Hf20 Hf14 Hf12 117.125(14)
Hf15 Hf14 Hf12 61.112(11)
Hf17 Hf14 Hf12 89.354(12)
O13 Hf19 O34 93.9(3)
O13 Hf19 O33 90.4(3)
O34 Hf19 O33 144.4(3)
O13 Hf19 O114 144.2(3)
O34 Hf19 O114 76.3(3)
O33 Hf19 O114 79.7(3)
O13 Hf19 O47 144.6(3)
O34 Hf19 O47 93.8(3)
O33 Hf19 O47 102.8(3)
O114 Hf19 O47 71.1(3)
O13 Hf19 O117 82.0(3)
O34 Hf19 O117 141.1(3)
O33 Hf19 O117 74.4(3)
O114 Hf19 O117 126.7(3)
O47 Hf19 O117 70.5(3)
O13 Hf19 O25 72.0(3)
O34 Hf19 O25 67.9(3)
O33 Hf19 O25 145.8(3)
O114 Hf19 O25 131.1(3)
O47 Hf19 O25 79.1(3)
O117 Hf19 O25 74.2(3)
O13 Hf19 O24 71.0(3)
O34 Hf19 O24 80.7(3)
O33 Hf19 O24 67.4(3)
O114 Hf19 O24 73.5(3)
O47 Hf19 O24 144.4(3)
O117 Hf19 O24 132.3(3)
O25 Hf19 O24 128.9(2)
O13 Hf19 Hf14 31.36(19)
O34 Hf19 Hf14 84.37(19)
O33 Hf19 Hf14 81.19(19)
O114 Hf19 Hf14 112.87(19)
O47 Hf19 Hf14 175.02(19)
O117 Hf19 Hf14 108.09(19)
O25 Hf19 Hf14 95.93(17)
O24 Hf19 Hf14 39.92(17)
O13 Hf19 Hf20 30.48(18)
O34 Hf19 Hf20 83.2(2)
O33 Hf19 Hf20 115.2(2)
O114 Hf19 Hf20 158.6(2)
O47 Hf19 Hf20 117.07(19)
O117 Hf19 Hf20 73.84(19)
O25 Hf19 Hf20 41.68(17)
O24 Hf19 Hf20 97.34(17)
Hf14 Hf19 Hf20 58.142(10)
O13 Hf19 Hf21 81.75(19)
O34 Hf19 Hf21 31.30(19)
O33 Hf19 Hf21 169.90(19)
O114 Hf19 Hf21 103.0(2)
O47 Hf19 Hf21 87.25(19)
O117 Hf19 Hf21 110.50(19)
O25 Hf19 Hf21 36.60(17)
O24 Hf19 Hf21 103.80(18)
Hf14 Hf19 Hf21 88.833(12)
Hf20 Hf19 Hf21 59.682(11)
O13 Hf19 Hf18 83.34(19)
O34 Hf19 Hf18 114.67(19)
O33 Hf19 Hf18 31.02(19)
O114 Hf19 Hf18 70.5(2)
O47 Hf19 Hf18 123.81(19)
O117 Hf19 Hf18 103.28(19)
O25 Hf19 Hf18 155.39(17)
O24 Hf19 Hf18 36.72(18)
Hf14 Hf19 Hf18 61.068(11)
Hf20 Hf19 Hf18 113.746(14)
Hf21 Hf19 Hf18 140.521(14)
O8 Hf10 O29 94.4(3)
O8 Hf10 O30 89.3(3)
O29 Hf10 O30 146.6(3)
O8 Hf10 O42 145.7(3)
O29 Hf10 O42 91.3(3)
O30 Hf10 O42 104.1(3)
O8 Hf10 O93 143.1(3)
O29 Hf10 O93 76.6(3)
O30 Hf10 O93 80.7(3)
O42 Hf10 O93 71.0(3)
O8 Hf10 O90 83.6(3)
O29 Hf10 O90 140.7(3)
O30 Hf10 O90 72.7(3)
O42 Hf10 O90 71.0(3)
O93 Hf10 O90 125.8(3)
O8 Hf10 O19 71.9(2)
O29 Hf10 O19 67.9(2)
O30 Hf10 O19 143.5(3)
O42 Hf10 O19 79.2(3)
O93 Hf10 O19 132.5(3)
O90 Hf10 O19 74.3(3)
O8 Hf10 O20 70.5(2)
O29 Hf10 O20 82.9(2)
O30 Hf10 O20 67.1(2)
O42 Hf10 O20 143.8(3)
O93 Hf10 O20 72.9(2)
O90 Hf10 O20 131.7(3)
O19 Hf10 O20 129.7(2)
O8 Hf10 Hf4 31.77(18)
O29 Hf10 Hf4 84.97(18)
O30 Hf10 Hf4 80.86(19)
O42 Hf10 Hf4 174.9(2)
O93 Hf10 Hf4 111.30(18)
O90 Hf10 Hf4 109.94(18)
O19 Hf10 Hf4 96.23(17)
O20 Hf10 Hf4 39.14(17)
O8 Hf10 Hf9 30.33(18)
O29 Hf10 Hf9 82.65(18)
O30 Hf10 Hf9 114.0(2)
O42 Hf10 Hf9 118.1(2)
O93 Hf10 Hf9 157.68(18)
O90 Hf10 Hf9 76.02(18)
O19 Hf10 Hf9 41.60(17)
O20 Hf10 Hf9 96.71(17)
Hf4 Hf10 Hf9 58.097(10)
O8 Hf10 Hf11 82.72(18)
O29 Hf10 Hf11 116.22(18)
O30 Hf10 Hf11 31.48(19)
O42 Hf10 Hf11 124.3(2)
O93 Hf10 Hf11 70.25(18)
O90 Hf10 Hf11 102.5(2)
O19 Hf10 Hf11 154.60(17)
O20 Hf10 Hf11 36.08(17)
Hf4 Hf10 Hf11 60.592(11)
Hf9 Hf10 Hf11 113.005(13)
O8 Hf10 Hf8 81.94(18)
O29 Hf10 Hf8 31.13(18)
O30 Hf10 Hf8 170.10(19)
O42 Hf10 Hf8 85.8(2)
O93 Hf10 Hf8 103.64(18)
O90 Hf10 Hf8 110.6(2)
O19 Hf10 Hf8 36.76(17)
O20 Hf10 Hf8 105.37(17)
Hf4 Hf10 Hf8 89.256(12)
Hf9 Hf10 Hf8 59.284(11)
Hf11 Hf10 Hf8 141.457(14)
O14 Hf20 O13 94.3(3)
O14 Hf20 O118 138.5(3)
O13 Hf20 O118 86.5(3)
O14 Hf20 O63 89.2(3)
O13 Hf20 O63 148.1(3)
O118 Hf20 O63 111.3(3)
O14 Hf20 O58 149.0(3)
O13 Hf20 O58 87.5(3)
O118 Hf20 O58 72.6(3)
O63 Hf20 O58 74.0(3)
O14 Hf20 O2 74.2(3)
O13 Hf20 O2 73.6(3)
O118 Hf20 O2 143.9(3)
O63 Hf20 O2 76.9(2)
O58 Hf20 O2 76.6(3)
O14 Hf20 O122 82.1(3)
O13 Hf20 O122 141.0(2)
O118 Hf20 O122 72.1(3)
O63 Hf20 O122 71.0(2)
O58 Hf20 O122 115.1(3)
O2 Hf20 O122 140.0(2)
O14 Hf20 O25 68.8(2)
O13 Hf20 O25 68.7(2)
O118 Hf20 O25 73.0(2)
O63 Hf20 O25 140.6(2)
O58 Hf20 O25 138.9(3)
O2 Hf20 O25 123.8(2)
O122 Hf20 O25 73.8(2)
O14 Hf20 Hf15 34.72(18)
O13 Hf20 Hf15 84.68(19)
O118 Hf20 Hf15 167.98(18)
O63 Hf20 Hf15 80.30(18)
O58 Hf20 Hf15 115.13(19)
O2 Hf20 Hf15 39.52(17)
O122 Hf20 Hf15 110.38(18)
O25 Hf20 Hf15 96.10(16)
O14 Hf20 Hf14 85.02(18)
O13 Hf20 Hf14 33.99(18)
O118 Hf20 Hf14 114.71(18)
O63 Hf20 Hf14 115.32(17)
O58 Hf20 Hf14 79.22(19)
O2 Hf20 Hf14 39.68(17)
O122 Hf20 Hf14 165.63(18)
O25 Hf20 Hf14 95.57(16)
Hf15 Hf20 Hf14 60.257(11)
O14 Hf20 Hf19 83.45(19)
O13 Hf20 Hf19 30.43(19)
O118 Hf20 Hf19 76.52(18)
O63 Hf20 Hf19 171.98(19)
O58 Hf20 Hf19 111.0(2)
O2 Hf20 Hf19 97.88(17)
O122 Hf20 Hf19 111.05(17)
O25 Hf20 Hf19 38.41(16)
Hf15 Hf20 Hf19 91.793(13)
Hf14 Hf20 Hf19 60.909(11)
O14 Hf20 Hf21 30.48(19)
O13 Hf20 Hf21 82.80(19)
O118 Hf20 Hf21 109.43(18)
O63 Hf20 Hf21 113.41(19)
O58 Hf20 Hf21 169.9(2)
O2 Hf20 Hf21 97.87(17)
O122 Hf20 Hf21 74.55(18)
O25 Hf20 Hf21 38.36(16)
Hf15 Hf20 Hf21 61.320(11)
Hf14 Hf20 Hf21 91.108(13)
Hf19 Hf20 Hf21 60.853(11)
O9 Hf17 O10 95.4(3)
O9 Hf17 O105 85.8(3)
O10 Hf17 O105 139.7(3)
O9 Hf17 O62 148.6(3)
O10 Hf17 O62 87.8(3)
O105 Hf17 O62 111.5(3)
O9 Hf17 O59 87.9(3)
O10 Hf17 O59 148.2(3)
O105 Hf17 O59 72.0(3)
O62 Hf17 O59 73.8(3)
O9 Hf17 O109 139.6(3)
O10 Hf17 O109 84.6(3)
O105 Hf17 O109 69.7(3)
O62 Hf17 O109 71.8(3)
O59 Hf17 O109 112.7(3)
O9 Hf17 O2 73.7(2)
O10 Hf17 O2 74.1(2)
O105 Hf17 O2 142.9(3)
O62 Hf17 O2 77.2(2)
O59 Hf17 O2 76.6(3)
O109 Hf17 O2 142.9(2)
O9 Hf17 O21 70.0(2)
O10 Hf17 O21 69.8(2)
O105 Hf17 O21 73.0(3)
O62 Hf17 O21 139.0(2)
O59 Hf17 O21 139.6(3)
O109 Hf17 O21 72.3(2)
O2 Hf17 O21 125.0(2)
O9 Hf17 Hf15 84.89(19)
O10 Hf17 Hf15 34.98(18)
O105 Hf17 Hf15 168.3(2)
O62 Hf17 Hf15 80.06(18)
O59 Hf17 Hf15 114.61(19)
O109 Hf17 Hf15 113.89(17)
O2 Hf17 Hf15 39.18(17)
O21 Hf17 Hf15 97.19(17)
O9 Hf17 Hf14 34.05(18)
O10 Hf17 Hf14 85.48(19)
O105 Hf17 Hf14 113.97(19)
O62 Hf17 Hf14 115.78(18)
O59 Hf17 Hf14 79.79(19)
O109 Hf17 Hf14 167.33(18)
O2 Hf17 Hf14 39.68(17)
O21 Hf17 Hf14 96.79(17)
Hf15 Hf17 Hf14 60.018(11)
O9 Hf17 Hf13 31.09(18)
O10 Hf17 Hf13 83.88(19)
O105 Hf17 Hf13 76.7(2)
O62 Hf17 Hf13 171.38(19)
O59 Hf17 Hf13 112.45(19)
O109 Hf17 Hf13 109.72(18)
O2 Hf17 Hf13 98.10(17)
O21 Hf17 Hf13 38.94(17)
Hf15 Hf17 Hf13 91.740(13)
Hf14 Hf17 Hf13 61.241(11)
O9 Hf17 Hf16 82.96(18)
O10 Hf17 Hf16 30.55(18)
O105 Hf17 Hf16 110.83(19)
O62 Hf17 Hf16 112.60(19)
O59 Hf17 Hf16 170.16(19)
O109 Hf17 Hf16 76.92(18)
O2 Hf17 Hf16 97.19(17)
O21 Hf17 Hf16 39.24(17)
Hf15 Hf17 Hf16 60.987(11)
Hf14 Hf17 Hf16 90.553(13)
Hf13 Hf17 Hf16 60.398(11)
O5 Hf5 O4 95.9(3)
O5 Hf5 O38 91.7(3)
O4 Hf5 O38 146.1(3)
O5 Hf5 O37 145.9(3)
O4 Hf5 O37 93.4(3)
O38 Hf5 O37 98.7(3)
O5 Hf5 O17 72.8(3)
O4 Hf5 O17 71.7(3)
O38 Hf5 O17 141.7(3)
O37 Hf5 O17 79.2(3)
O5 Hf5 O15 69.3(3)
O4 Hf5 O15 71.8(3)
O38 Hf5 O15 80.3(3)
O37 Hf5 O15 144.4(3)
O17 Hf5 O15 123.1(2)
O5 Hf5 O69 81.3(3)
O4 Hf5 O69 143.3(3)
O38 Hf5 O69 70.5(3)
O37 Hf5 O69 71.9(3)
O17 Hf5 O69 72.5(2)
O15 Hf5 O69 137.6(3)
O5 Hf5 O78 142.1(3)
O4 Hf5 O78 79.4(3)
O38 Hf5 O78 74.6(3)
O37 Hf5 O78 71.9(3)
O17 Hf5 O78 137.4(2)
O15 Hf5 O78 73.6(3)
O69 Hf5 O78 124.1(3)
O5 Hf5 Hf1 33.21(19)
O4 Hf5 Hf1 84.74(19)
O38 Hf5 Hf1 117.2(2)
O37 Hf5 Hf1 115.97(19)
O17 Hf5 Hf1 39.63(17)
O15 Hf5 Hf1 95.20(17)
O69 Hf5 Hf1 72.96(17)
O78 Hf5 Hf1 162.77(18)
O5 Hf5 Hf4 85.47(19)
O4 Hf5 Hf4 32.12(18)
O38 Hf5 Hf4 176.0(2)
O37 Hf5 Hf4 85.20(19)
O17 Hf5 Hf4 39.65(17)
O15 Hf5 Hf4 96.18(17)
O69 Hf5 Hf4 111.59(18)
O78 Hf5 Hf4 106.17(17)
Hf1 Hf5 Hf4 61.240(11)
O5 Hf5 Hf2 31.64(19)
O4 Hf5 Hf2 83.14(19)
O38 Hf5 Hf2 86.3(2)
O37 Hf5 Hf2 174.80(19)
O17 Hf5 Hf2 96.05(17)
O15 Hf5 Hf2 37.68(17)
O69 Hf5 Hf2 108.72(18)
O78 Hf5 Hf2 111.05(19)
Hf1 Hf5 Hf2 59.990(11)
Hf4 Hf5 Hf2 89.814(12)
O5 Hf5 Hf6 83.3(2)
O4 Hf5 Hf6 30.76(19)
O38 Hf5 Hf6 118.7(2)
O37 Hf5 Hf6 118.48(19)
O17 Hf5 Hf6 94.59(18)
O15 Hf5 Hf6 40.99(17)
O69 Hf5 Hf6 162.28(17)
O78 Hf5 Hf6 73.59(18)
Hf1 Hf5 Hf6 89.348(12)
Hf4 Hf5 Hf6 58.273(10)
Hf2 Hf5 Hf6 59.550(11)
O9 Hf13 O11 94.1(3)
O9 Hf13 O45 141.1(3)
O11 Hf13 O45 96.5(3)
O9 Hf13 O98 145.9(3)
O11 Hf13 O98 83.0(3)
O45 Hf13 O98 72.8(3)
O9 Hf13 O21 72.4(3)
O11 Hf13 O21 69.7(3)
O45 Hf13 O21 76.5(3)
O98 Hf13 O21 135.8(3)
O9 Hf13 O46 93.1(3)
O11 Hf13 O46 142.3(3)
O45 Hf13 O46 100.7(3)
O98 Hf13 O46 70.7(3)
O21 Hf13 O46 147.1(3)
O9 Hf13 O106 79.0(3)
O11 Hf13 O106 147.1(3)
O45 Hf13 O106 71.9(3)
O98 Hf13 O106 120.2(3)
O21 Hf13 O106 77.6(3)
O46 Hf13 O106 70.6(3)
O9 Hf13 O22 70.5(3)
O11 Hf13 O22 70.3(3)
O45 Hf13 O22 147.9(3)
O98 Hf13 O22 76.6(3)
O21 Hf13 O22 122.1(2)
O46 Hf13 O22 77.5(3)
O106 Hf13 O22 134.1(3)
O9 Hf13 Hf12 83.06(19)
O11 Hf13 Hf12 31.74(19)
O45 Hf13 Hf12 122.5(2)
O98 Hf13 Hf12 76.78(19)
O21 Hf13 Hf12 94.51(18)
O46 Hf13 Hf12 113.4(2)
O106 Hf13 Hf12 161.89(18)
O22 Hf13 Hf12 38.62(18)
O9 Hf13 Hf17 31.34(19)
O11 Hf13 Hf17 83.17(18)
O45 Hf13 Hf17 113.6(2)
O98 Hf13 Hf17 165.4(2)
O21 Hf13 Hf17 41.14(18)
O46 Hf13 Hf17 119.0(2)
O106 Hf13 Hf17 74.32(19)
O22 Hf13 Hf17 94.28(18)
Hf12 Hf13 Hf17 88.949(12)
O9 Hf13 Hf14 31.31(19)
O11 Hf13 Hf14 83.53(19)
O45 Hf13 Hf14 172.1(2)
O98 Hf13 Hf14 115.0(2)
O21 Hf13 Hf14 96.19(18)
O46 Hf13 Hf14 83.79(19)
O106 Hf13 Hf14 103.92(18)
O22 Hf13 Hf14 39.28(18)
Hf12 Hf13 Hf14 60.323(11)
Hf17 Hf13 Hf14 58.495(10)
O9 Hf13 Hf16 82.99(19)
O11 Hf13 Hf16 31.12(18)
O45 Hf13 Hf16 87.1(2)
O98 Hf13 Hf16 108.4(2)
O21 Hf13 Hf16 38.57(18)
O46 Hf13 Hf16 171.23(19)
O106 Hf13 Hf16 116.07(19)
O22 Hf13 Hf16 93.80(18)
Hf12 Hf13 Hf16 58.435(11)
Hf17 Hf13 Hf16 60.226(11)
Hf14 Hf13 Hf16 88.890(12)
O8 Hf4 O4 141.4(3)
O8 Hf4 O6 95.9(3)
O4 Hf4 O6 94.9(3)
O8 Hf4 O31 98.6(3)
O4 Hf4 O31 98.2(3)
O6 Hf4 O31 137.0(3)
O8 Hf4 O1 74.1(2)
O4 Hf4 O1 73.8(3)
O6 Hf4 O1 73.7(3)
O31 Hf4 O1 149.3(3)
O8 Hf4 O20 70.7(2)
O4 Hf4 O20 147.7(3)
O6 Hf4 O20 80.4(2)
O31 Hf4 O20 66.9(3)
O1 Hf4 O20 133.3(2)
O8 Hf4 O54 77.5(2)
O4 Hf4 O54 76.3(2)
O6 Hf4 O54 153.2(3)
O31 Hf4 O54 69.8(3)
O1 Hf4 O54 79.5(3)
O20 Hf4 O54 120.3(2)
O8 Hf4 O17 147.6(2)
O4 Hf4 O17 70.3(3)
O6 Hf4 O17 68.9(2)
O31 Hf4 O17 77.4(3)
O1 Hf4 O17 124.5(2)
O20 Hf4 O17 78.3(2)
O54 Hf4 O17 128.5(2)
O8 Hf4 Hf9 33.58(18)
O4 Hf4 Hf9 111.06(19)
O6 Hf4 Hf9 85.99(18)
O31 Hf4 Hf9 125.73(18)
O1 Hf4 Hf9 40.53(17)
O20 Hf4 Hf9 100.52(17)
O54 Hf4 Hf9 74.16(18)
O17 Hf4 Hf9 154.79(17)
O8 Hf4 Hf6 110.87(18)
O4 Hf4 Hf6 33.90(19)
O6 Hf4 Hf6 84.85(18)
O31 Hf4 Hf6 125.86(18)
O1 Hf4 Hf6 39.87(17)
O20 Hf4 Hf6 165.29(17)
O54 Hf4 Hf6 73.67(17)
O17 Hf4 Hf6 96.61(17)
Hf9 Hf4 Hf6 78.101(13)
O8 Hf4 Hf3 84.05(18)
O4 Hf4 Hf3 84.41(19)
O6 Hf4 Hf3 34.32(19)
O31 Hf4 Hf3 171.36(19)
O1 Hf4 Hf3 39.36(18)
O20 Hf4 Hf3 106.62(17)
O54 Hf4 Hf3 118.88(18)
O17 Hf4 Hf3 95.86(17)
Hf9 Hf4 Hf3 60.001(11)
Hf6 Hf4 Hf3 59.804(11)
O8 Hf4 Hf5 171.97(18)
O4 Hf4 Hf5 31.47(19)
O6 Hf4 Hf5 82.73(17)
O31 Hf4 Hf5 87.58(18)
O1 Hf4 Hf5 98.00(17)
O20 Hf4 Hf5 116.66(16)
O54 Hf4 Hf5 100.12(17)
O17 Hf4 Hf5 38.85(17)
Hf9 Hf4 Hf5 138.437(14)
Hf6 Hf4 Hf5 61.157(11)
Hf3 Hf4 Hf5 90.530(12)
O14 Hf21 O34 94.6(3)
O14 Hf21 O35 86.9(3)
O34 Hf21 O35 148.9(3)
O14 Hf21 O125 143.4(3)
O34 Hf21 O125 80.5(3)
O35 Hf21 O125 80.0(3)
O14 Hf21 O48 146.6(3)
O34 Hf21 O48 88.1(3)
O35 Hf21 O48 107.5(3)
O125 Hf21 O48 69.9(3)
O14 Hf21 O121 86.7(3)
O34 Hf21 O121 137.9(3)
O35 Hf21 O121 73.2(3)
O125 Hf21 O121 121.0(3)
O48 Hf21 O121 69.8(3)
O14 Hf21 O25 71.7(3)
O34 Hf21 O25 67.9(3)
O35 Hf21 O25 140.4(3)
O125 Hf21 O25 135.8(3)
O48 Hf21 O25 78.6(3)
O121 Hf21 O25 72.7(3)
O14 Hf21 O26 70.1(3)
O34 Hf21 O26 83.2(3)
O35 Hf21 O26 68.1(2)
O125 Hf21 O26 73.3(2)
O48 Hf21 O26 143.1(3)
O121 Hf21 O26 135.3(3)
O25 Hf21 O26 129.3(2)
O14 Hf21 Hf20 30.24(19)
O34 Hf21 Hf20 83.1(2)
O35 Hf21 Hf20 110.89(19)
O125 Hf21 Hf20 161.54(19)
O48 Hf21 Hf20 118.1(2)
O121 Hf21 Hf20 77.13(18)
O25 Hf21 Hf20 41.54(17)
O26 Hf21 Hf20 96.40(17)
O14 Hf21 Hf15 31.33(18)
O34 Hf21 Hf15 84.71(19)
O35 Hf21 Hf15 80.57(18)
O125 Hf21 Hf15 112.24(18)
O48 Hf21 Hf15 172.0(2)
O121 Hf21 Hf15 113.63(19)
O25 Hf21 Hf15 95.35(17)
O26 Hf21 Hf15 39.30(17)
Hf20 Hf21 Hf15 57.478(10)
O14 Hf21 Hf22 80.83(19)
O34 Hf21 Hf22 117.38(19)
O35 Hf21 Hf22 32.22(19)
O125 Hf21 Hf22 69.88(19)
O48 Hf21 Hf22 127.0(2)
O121 Hf21 Hf22 104.4(2)
O25 Hf21 Hf22 152.49(17)
O26 Hf21 Hf22 36.29(16)
Hf20 Hf21 Hf22 110.963(13)
Hf15 Hf21 Hf22 60.072(11)
O14 Hf21 Hf19 81.98(18)
O34 Hf21 Hf19 31.4(2)
O35 Hf21 Hf19 168.68(19)
O125 Hf21 Hf19 107.80(19)
O48 Hf21 Hf19 83.2(2)
O121 Hf21 Hf19 108.2(2)
O25 Hf21 Hf19 36.52(18)
O26 Hf21 Hf19 105.71(16)
Hf20 Hf21 Hf19 59.465(11)
Hf15 Hf21 Hf19 88.743(12)
Hf22 Hf21 Hf19 141.937(14)
O3 Hf6 O4 94.8(3)
O3 Hf6 O49 88.5(3)
O4 Hf6 O49 149.0(3)
O3 Hf6 O55 148.9(3)
O4 Hf6 O55 87.2(3)
O49 Hf6 O55 74.8(3)
O3 Hf6 O74 85.4(3)
O4 Hf6 O74 139.6(3)
O49 Hf6 O74 71.4(3)
O55 Hf6 O74 112.7(3)
O3 Hf6 O77 139.4(3)
O4 Hf6 O77 85.4(3)
O49 Hf6 O77 111.7(3)
O55 Hf6 O77 71.7(3)
O74 Hf6 O77 69.6(3)
O3 Hf6 O1 74.0(2)
O4 Hf6 O1 73.5(3)
O49 Hf6 O1 77.9(3)
O55 Hf6 O1 76.9(2)
O74 Hf6 O1 143.3(3)
O77 Hf6 O1 142.8(3)
O3 Hf6 O15 69.5(2)
O4 Hf6 O15 69.4(2)
O49 Hf6 O15 139.2(3)
O55 Hf6 O15 138.7(3)
O74 Hf6 O15 73.0(3)
O77 Hf6 O15 72.8(2)
O1 Hf6 O15 124.3(2)
O3 Hf6 Hf3 34.18(18)
O4 Hf6 Hf3 85.17(18)
O49 Hf6 Hf3 80.38(19)
O55 Hf6 Hf3 115.64(18)
O74 Hf6 Hf3 113.63(18)
O77 Hf6 Hf3 167.66(18)
O1 Hf6 Hf3 39.84(17)
O15 Hf6 Hf3 96.45(17)
O3 Hf6 Hf4 84.79(18)
O4 Hf6 Hf4 34.39(18)
O49 Hf6 Hf4 115.93(19)
O55 Hf6 Hf4 79.50(19)
O74 Hf6 Hf4 167.61(19)
O77 Hf6 Hf4 113.99(19)
O1 Hf6 Hf4 39.15(18)
O15 Hf6 Hf4 96.37(17)
Hf3 Hf6 Hf4 60.248(11)
O3 Hf6 Hf2 30.84(18)
O4 Hf6 Hf2 83.58(19)
O49 Hf6 Hf2 112.35(19)
O55 Hf6 Hf2 170.5(2)
O74 Hf6 Hf2 76.18(19)
O77 Hf6 Hf2 109.72(18)
O1 Hf6 Hf2 98.13(17)
O15 Hf6 Hf2 38.68(16)
Hf3 Hf6 Hf2 61.293(11)
Hf4 Hf6 Hf2 91.550(13)
O3 Hf6 Hf5 82.43(19)
O4 Hf6 Hf5 30.56(18)
O49 Hf6 Hf5 170.45(19)
O55 Hf6 Hf5 112.0(2)
O74 Hf6 Hf5 110.5(2)
O77 Hf6 Hf5 77.40(18)
O1 Hf6 Hf5 96.77(18)
O15 Hf6 Hf5 38.82(17)
Hf3 Hf6 Hf5 90.444(12)
Hf4 Hf6 Hf5 60.570(11)
Hf2 Hf6 Hf5 60.191(11)
O5 Hf1 O6 97.8(3)
O5 Hf1 O70 89.8(3)
O6 Hf1 O70 142.1(3)
O5 Hf1 O129 148.7(3)
O6 Hf1 O129 91.3(3)
O70 Hf1 O129 101.2(3)
O5 Hf1 O17 73.5(3)
O6 Hf1 O17 71.1(3)
O70 Hf1 O17 75.8(3)
O129 Hf1 O17 137.4(2)
O5 Hf1 O66 81.6(3)
O6 Hf1 O66 143.9(3)
O70 Hf1 O66 73.8(3)
O129 Hf1 O66 73.8(3)
O17 Hf1 O66 140.4(3)
O5 Hf1 O16 73.1(3)
O6 Hf1 O16 71.1(3)
O70 Hf1 O16 145.7(3)
O129 Hf1 O16 81.8(3)
O17 Hf1 O16 124.6(3)
O66 Hf1 O16 74.3(3)
O5 Hf1 O130 149.8(3)
O6 Hf1 O130 82.2(2)
O70 Hf1 O130 73.4(3)
O129 Hf1 O130 60.9(2)
O17 Hf1 O130 78.1(2)
O66 Hf1 O130 115.9(3)
O16 Hf1 O130 133.4(2)
O5 Hf1 S21 172.9(2)
O6 Hf1 S21 89.34(18)
O70 Hf1 S21 84.17(19)
O129 Hf1 S21 30.61(19)
O17 Hf1 S21 108.55(18)
O66 Hf1 S21 93.0(2)
O16 Hf1 S21 109.98(18)
O130 Hf1 S21 30.62(17)
O5 Hf1 Hf5 33.23(19)
O6 Hf1 Hf5 85.69(18)
O70 Hf1 Hf5 80.67(18)
O129 Hf1 Hf5 176.82(19)
O17 Hf1 Hf5 40.33(17)
O66 Hf1 Hf5 109.33(19)
O16 Hf1 Hf5 98.19(18)
O130 Hf1 Hf5 117.49(16)
S21 Hf1 Hf5 148.05(5)
O5 Hf1 Hf2 33.1(2)
O6 Hf1 Hf2 85.40(18)
O70 Hf1 Hf2 117.48(19)
O129 Hf1 Hf2 119.28(19)
O17 Hf1 Hf2 98.19(18)
O66 Hf1 Hf2 74.5(2)
O16 Hf1 Hf2 40.09(18)
O130 Hf1 Hf2 167.60(17)
S21 Hf1 Hf2 149.39(5)
Hf5 Hf1 Hf2 61.564(11)
O5 Hf1 Hf3 85.0(2)
O6 Hf1 Hf3 31.78(19)
O70 Hf1 Hf3 170.48(19)
O129 Hf1 Hf3 87.3(2)
O17 Hf1 Hf3 95.04(18)
O66 Hf1 Hf3 113.2(2)
O16 Hf1 Hf3 39.37(18)
O130 Hf1 Hf3 107.58(17)
S21 Hf1 Hf3 101.42(5)
Hf5 Hf1 Hf3 90.713(13)
Hf2 Hf1 Hf3 60.677(11)
O7 Hf8 O29 92.3(3)
O7 Hf8 O28 91.0(3)
O29 Hf8 O28 143.7(3)
O7 Hf8 O82 144.2(3)
O29 Hf8 O82 76.6(3)
O28 Hf8 O82 79.7(3)
O7 Hf8 O41 143.1(3)
O29 Hf8 O41 94.8(3)
O28 Hf8 O41 103.8(3)
O82 Hf8 O41 72.4(3)
O7 Hf8 O85 83.1(3)
O29 Hf8 O85 143.0(3)
O28 Hf8 O85 73.3(3)
O82 Hf8 O85 125.7(3)
O41 Hf8 O85 69.7(3)
O7 Hf8 O19 71.7(3)
O29 Hf8 O19 67.6(3)
O28 Hf8 O19 146.4(3)
O82 Hf8 O19 130.7(3)
O41 Hf8 O19 77.8(3)
O85 Hf8 O19 76.2(3)
O7 Hf8 O18 70.7(2)
O29 Hf8 O18 80.0(3)
O28 Hf8 O18 67.1(3)
O82 Hf8 O18 73.9(3)
O41 Hf8 O18 146.2(3)
O85 Hf8 O18 131.3(3)
O19 Hf8 O18 128.4(2)
O7 Hf8 Hf9 30.26(19)
O29 Hf8 Hf9 82.47(19)
O28 Hf8 Hf9 115.5(2)
O82 Hf8 Hf9 158.3(2)
O41 Hf8 Hf9 115.5(2)
O85 Hf8 Hf9 75.2(2)
O19 Hf8 Hf9 41.60(17)
O18 Hf8 Hf9 97.09(17)
O7 Hf8 Hf3 31.10(18)
O29 Hf8 Hf3 83.66(18)
O28 Hf8 Hf3 80.83(19)
O82 Hf8 Hf3 113.1(2)
O41 Hf8 Hf3 173.6(2)
O85 Hf8 Hf3 107.9(2)
O19 Hf8 Hf3 95.84(17)
O18 Hf8 Hf3 39.74(17)
Hf9 Hf8 Hf3 58.141(10)
O7 Hf8 Hf10 80.54(19)
O29 Hf8 Hf10 30.92(18)
O28 Hf8 Hf10 168.81(19)
O82 Hf8 Hf10 102.8(2)
O41 Hf8 Hf10 87.3(2)
O85 Hf8 Hf10 112.7(2)
O19 Hf8 Hf10 36.71(18)
O18 Hf8 Hf10 102.85(17)
Hf9 Hf8 Hf10 59.268(11)
Hf3 Hf8 Hf10 88.193(12)
O7 Hf8 Hf7 83.64(19)
O29 Hf8 Hf7 113.59(18)
O28 Hf8 Hf7 31.2(2)
O82 Hf8 Hf7 70.6(2)
O41 Hf8 Hf7 125.4(2)
O85 Hf8 Hf7 102.4(2)
O19 Hf8 Hf7 155.30(17)
O18 Hf8 Hf7 36.29(17)
Hf9 Hf8 Hf7 113.813(14)
Hf3 Hf8 Hf7 60.708(11)
Hf10 Hf8 Hf7 139.131(14)
O10 Hf16 O11 95.3(3)
O10 Hf16 O44 145.0(3)
O11 Hf16 O44 90.8(3)
O10 Hf16 O43 92.2(3)
O11 Hf16 O43 146.1(3)
O44 Hf16 O43 101.7(3)
O10 Hf16 O102 144.4(3)
O11 Hf16 O102 82.5(3)
O44 Hf16 O102 70.6(3)
O43 Hf16 O102 72.5(3)
O10 Hf16 O23 71.5(3)
O11 Hf16 O23 72.7(3)
O44 Hf16 O23 142.5(3)
O43 Hf16 O23 78.5(3)
O102 Hf16 O23 73.9(3)
O10 Hf16 O110 79.7(3)
O11 Hf16 O110 143.0(3)
O44 Hf16 O110 74.9(3)
O43 Hf16 O110 70.8(3)
O102 Hf16 O110 122.1(2)
O23 Hf16 O110 136.7(3)
O10 Hf16 O21 71.5(3)
O11 Hf16 O21 69.3(3)
O44 Hf16 O21 78.7(3)
O43 Hf16 O21 143.8(3)
O102 Hf16 O21 137.7(3)
O23 Hf16 O21 123.0(3)
O110 Hf16 O21 74.5(3)
O10 Hf16 Hf12 84.98(19)
O11 Hf16 Hf12 33.07(19)
O44 Hf16 Hf12 116.29(19)
O43 Hf16 Hf12 115.55(18)
O102 Hf16 Hf12 73.91(17)
O23 Hf16 Hf12 39.76(18)
O110 Hf16 Hf12 163.71(17)
O21 Hf16 Hf12 95.51(17)
O10 Hf16 Hf17 30.78(19)
O11 Hf16 Hf17 82.64(19)
O44 Hf16 Hf17 117.3(2)
O43 Hf16 Hf17 117.53(19)
O102 Hf16 Hf17 163.28(17)
O23 Hf16 Hf17 94.34(18)
O110 Hf16 Hf17 74.56(17)
O21 Hf16 Hf17 40.69(18)
Hf12 Hf16 Hf17 89.442(13)
O10 Hf16 Hf15 32.14(19)
O11 Hf16 Hf15 84.59(19)
O44 Hf16 Hf15 173.8(2)
O43 Hf16 Hf15 84.44(19)
O102 Hf16 Hf15 112.77(18)
O23 Hf16 Hf15 39.41(18)
O110 Hf16 Hf15 106.42(18)
O21 Hf16 Hf15 95.74(18)
Hf12 Hf16 Hf15 61.114(11)
Hf17 Hf16 Hf15 58.086(10)
O10 Hf16 Hf13 83.11(19)
O11 Hf16 Hf13 31.44(19)
O44 Hf16 Hf13 84.5(2)
O43 Hf16 Hf13 173.79(19)
O102 Hf16 Hf13 109.20(19)
O23 Hf16 Hf13 96.13(18)
O110 Hf16 Hf13 112.05(18)
O21 Hf16 Hf13 37.87(17)
Hf12 Hf16 Hf13 60.148(11)
Hf17 Hf16 Hf13 59.377(11)
Hf15 Hf16 Hf13 89.429(12)
O11 Hf12 O12 96.8(3)
O11 Hf12 O101 88.7(3)
O12 Hf12 O101 143.3(3)
O11 Hf12 O149 149.6(3)
O12 Hf12 O149 91.3(3)
O101 Hf12 O149 102.0(3)
O11 Hf12 O22 72.1(3)
O12 Hf12 O22 71.0(3)
O101 Hf12 O22 143.9(3)
O149 Hf12 O22 83.2(3)
O11 Hf12 O97 82.9(3)
O12 Hf12 O97 143.0(3)
O101 Hf12 O97 73.7(3)
O149 Hf12 O97 73.3(3)
O22 Hf12 O97 73.9(3)
O11 Hf12 O23 73.6(3)
O12 Hf12 O23 70.5(3)
O101 Hf12 O23 76.5(3)
O149 Hf12 O23 136.3(3)
O22 Hf12 O23 123.8(3)
O97 Hf12 O23 142.2(3)
O11 Hf12 O150 148.5(3)
O12 Hf12 O150 82.9(3)
O101 Hf12 O150 74.2(3)
O149 Hf12 O150 61.5(3)
O22 Hf12 O150 135.5(2)
O97 Hf12 O150 115.9(3)
O23 Hf12 O150 76.7(2)
O11 Hf12 S26 172.7(2)
O12 Hf12 S26 90.35(19)
O101 Hf12 S26 84.7(2)
O149 Hf12 S26 30.74(19)
O22 Hf12 S26 111.88(19)
O97 Hf12 S26 92.19(19)
O23 Hf12 S26 107.70(19)
O150 Hf12 S26 31.15(17)
O11 Hf12 Hf16 33.38(19)
O12 Hf12 Hf16 85.41(18)
O101 Hf12 Hf16 79.5(2)
O149 Hf12 Hf16 176.08(18)
O22 Hf12 Hf16 97.68(18)
O97 Hf12 Hf16 110.64(19)
O23 Hf12 Hf16 40.32(18)
O150 Hf12 Hf16 115.88(17)
S26 Hf12 Hf16 146.92(5)
O11 Hf12 Hf13 32.37(19)
O12 Hf12 Hf13 85.10(19)
O101 Hf12 Hf13 115.4(2)
O149 Hf12 Hf13 120.46(19)
O22 Hf12 Hf13 39.73(18)
O97 Hf12 Hf13 75.07(18)
O23 Hf12 Hf13 97.84(18)
O150 Hf12 Hf13 167.91(18)
S26 Hf12 Hf13 150.87(5)
Hf16 Hf12 Hf13 61.416(11)
O11 Hf12 Hf14 84.09(19)
O12 Hf12 Hf14 31.95(18)
O101 Hf12 Hf14 170.0(2)
O149 Hf12 Hf14 87.67(19)
O22 Hf12 Hf14 39.05(18)
O97 Hf12 Hf14 112.2(2)
O23 Hf12 Hf14 94.71(18)
O150 Hf12 Hf14 108.85(18)
S26 Hf12 Hf14 102.85(5)
Hf16 Hf12 Hf14 90.635(13)
Hf13 Hf12 Hf14 60.410(11)
O12 Hf15 O14 96.1(3)
O12 Hf15 O10 95.2(3)
O14 Hf15 O10 142.6(3)
O12 Hf15 O36 138.6(3)
O14 Hf15 O36 98.1(2)
O10 Hf15 O36 96.7(3)
O12 Hf15 O2 73.9(3)
O14 Hf15 O2 74.4(2)
O10 Hf15 O2 74.6(2)
O36 Hf15 O2 147.4(3)
O12 Hf15 O61 152.6(3)
O14 Hf15 O61 77.1(3)
O10 Hf15 O61 76.6(3)
O36 Hf15 O61 68.8(3)
O2 Hf15 O61 78.7(3)
O12 Hf15 O26 80.9(3)
O14 Hf15 O26 69.8(2)
O10 Hf15 O26 147.4(2)
O36 Hf15 O26 68.1(2)
O2 Hf15 O26 133.3(2)
O61 Hf15 O26 119.9(2)
O12 Hf15 O23 69.1(2)
O14 Hf15 O23 147.2(3)
O10 Hf15 O23 69.8(3)
O36 Hf15 O23 78.2(2)
O2 Hf15 O23 124.9(2)
O61 Hf15 O23 129.0(3)
O26 Hf15 O23 78.8(2)
O12 Hf15 Hf20 86.31(18)
O14 Hf15 Hf20 34.00(18)
O10 Hf15 Hf20 111.83(18)
O36 Hf15 Hf20 124.72(18)
O2 Hf15 Hf20 40.50(17)
O61 Hf15 Hf20 73.20(18)
O26 Hf15 Hf20 100.23(16)
O23 Hf15 Hf20 155.27(17)
O12 Hf15 Hf17 85.16(19)
O14 Hf15 Hf17 111.89(18)
O10 Hf15 Hf17 34.14(18)
O36 Hf15 Hf17 124.04(18)
O2 Hf15 Hf17 40.51(17)
O61 Hf15 Hf17 73.33(17)
O26 Hf15 Hf17 166.04(17)
O23 Hf15 Hf17 96.35(18)
Hf20 Hf15 Hf17 78.676(13)
O12 Hf15 Hf14 34.51(19)
O14 Hf15 Hf14 84.47(18)
O10 Hf15 Hf14 84.92(18)
O36 Hf15 Hf14 173.10(18)
O2 Hf15 Hf14 39.44(18)
O61 Hf15 Hf14 118.12(18)
O26 Hf15 Hf14 107.09(17)
O23 Hf15 Hf14 96.12(17)
Hf20 Hf15 Hf14 60.243(11)
Hf17 Hf15 Hf14 60.106(11)
O12 Hf15 Hf16 82.66(17)
O14 Hf15 Hf16 172.75(18)
O10 Hf15 Hf16 31.14(18)
O36 Hf15 Hf16 87.43(17)
O2 Hf15 Hf16 98.37(17)
O61 Hf15 Hf16 100.72(18)
O26 Hf15 Hf16 116.86(16)
O23 Hf15 Hf16 38.63(17)
Hf20 Hf15 Hf16 138.774(14)
Hf17 Hf15 Hf16 60.927(11)
Hf14 Hf15 Hf16 90.569(12)
O33 Hf18 O32 95.6(3)
O33 Hf18 O113 86.4(3)
O32 Hf18 O113 147.1(3)
O33 Hf18 O158 85.2(3)
O32 Hf18 O158 75.0(3)
O113 Hf18 O158 137.8(3)
O33 Hf18 O24 70.0(3)
O32 Hf18 O24 69.9(3)
O113 Hf18 O24 80.1(3)
O158 Hf18 O24 134.0(3)
O33 Hf18 O154 153.8(3)
O32 Hf18 O154 101.3(3)
O113 Hf18 O154 90.2(3)
O158 Hf18 O154 80.0(3)
O24 Hf18 O154 134.9(3)
O33 Hf18 O157 81.0(3)
O32 Hf18 O157 136.4(3)
O113 Hf18 O157 76.4(3)
O158 Hf18 O157 61.4(3)
O24 Hf18 O157 143.6(3)
O154 Hf18 O157 72.9(3)
O33 Hf18 O153 142.6(3)
O32 Hf18 O153 80.0(3)
O113 Hf18 O153 78.8(3)
O158 Hf18 O153 128.0(3)
O24 Hf18 O153 73.8(2)
O154 Hf18 O153 61.1(3)
O157 Hf18 O153 127.1(3)
O33 Hf18 S27 170.6(2)
O32 Hf18 S27 89.1(2)
O113 Hf18 S27 85.30(19)
O158 Hf18 S27 103.8(2)
O24 Hf18 S27 104.36(18)
O154 Hf18 S27 30.6(2)
O157 Hf18 S27 101.1(2)
O153 Hf18 S27 30.60(19)
O33 Hf18 S28 84.3(2)
O32 Hf18 S28 104.9(2)
O113 Hf18 S28 107.9(2)
O158 Hf18 S28 30.0(2)
O24 Hf18 S28 152.69(19)
O154 Hf18 S28 72.1(2)
O157 Hf18 S28 31.5(2)
O153 Hf18 S28 132.86(19)
S27 Hf18 S28 102.32(9)
O33 Hf18 Hf19 32.1(2)
O32 Hf18 Hf19 86.13(19)
O113 Hf18 Hf19 78.24(19)
O158 Hf18 Hf19 112.2(2)
O24 Hf18 Hf19 38.27(17)
O154 Hf18 Hf19 167.3(2)
O157 Hf18 Hf19 108.9(2)
O153 Hf18 Hf19 110.75(18)
S27 Hf18 Hf19 140.98(6)
S28 Hf18 Hf19 116.32(7)
O33 Hf18 Hf14 79.8(2)
O32 Hf18 Hf14 32.4(2)
O113 Hf18 Hf14 117.3(2)
O158 Hf18 Hf14 101.7(2)
O24 Hf18 Hf14 37.69(17)
O154 Hf18 Hf14 124.3(2)
O157 Hf18 Hf14 155.4(2)
O153 Hf18 Hf14 77.09(18)
S27 Hf18 Hf14 100.35(5)
S28 Hf18 Hf14 130.52(6)
Hf19 Hf18 Hf14 58.706(11)
O7 Hf9 O8 93.8(3)
O7 Hf9 O86 85.3(3)
O8 Hf9 O86 140.3(3)
O7 Hf9 O51 89.3(3)
O8 Hf9 O51 147.6(3)
O86 Hf9 O51 72.0(3)
O7 Hf9 O53 149.1(3)
O8 Hf9 O53 87.1(3)
O86 Hf9 O53 113.1(3)
O51 Hf9 O53 74.4(3)
O7 Hf9 O89 139.0(3)
O8 Hf9 O89 84.2(3)
O86 Hf9 O89 71.6(3)
O51 Hf9 O89 113.7(3)
O53 Hf9 O89 71.9(2)
O7 Hf9 O1 73.7(3)
O8 Hf9 O1 73.8(3)
O86 Hf9 O1 141.9(3)
O51 Hf9 O1 76.2(3)
O53 Hf9 O1 76.9(2)
O89 Hf9 O1 142.5(3)
O7 Hf9 O19 69.1(2)
O8 Hf9 O19 69.3(2)
O86 Hf9 O19 73.5(2)
O51 Hf9 O19 140.5(3)
O53 Hf9 O19 138.4(2)
O89 Hf9 O19 72.1(2)
O1 Hf9 O19 124.5(2)
O7 Hf9 Hf4 84.31(18)
O8 Hf9 Hf4 34.33(18)
O86 Hf9 Hf4 167.63(19)
O51 Hf9 Hf4 114.48(19)
O53 Hf9 Hf4 79.15(18)
O89 Hf9 Hf4 112.75(18)
O1 Hf9 Hf4 39.50(18)
O19 Hf9 Hf4 96.43(16)
O7 Hf9 Hf3 33.95(18)
O8 Hf9 Hf3 84.95(18)
O86 Hf9 Hf3 112.71(19)
O51 Hf9 Hf3 79.76(18)
O53 Hf9 Hf3 115.79(17)
O89 Hf9 Hf3 166.35(18)
O1 Hf9 Hf3 39.84(18)
O19 Hf9 Hf3 96.32(16)
Hf4 Hf9 Hf3 60.360(11)
O7 Hf9 Hf10 82.53(19)
O8 Hf9 Hf10 30.35(18)
O86 Hf9 Hf10 111.05(19)
O51 Hf9 Hf10 170.85(19)
O53 Hf9 Hf10 111.02(19)
O89 Hf9 Hf10 75.31(18)
O1 Hf9 Hf10 97.54(18)
O19 Hf9 Hf10 38.94(17)
Hf4 Hf9 Hf10 60.866(11)
Hf3 Hf9 Hf10 91.160(12)
O7 Hf9 Hf8 30.23(19)
O8 Hf9 Hf8 83.97(18)
O86 Hf9 Hf8 75.52(19)
O51 Hf9 Hf8 112.36(19)
O53 Hf9 Hf8 170.80(19)
O89 Hf9 Hf8 109.40(18)
O1 Hf9 Hf8 98.28(18)
O19 Hf9 Hf8 39.00(16)
Hf4 Hf9 Hf8 92.145(13)
Hf3 Hf9 Hf8 61.135(11)
Hf10 Hf9 Hf8 61.447(11)
O3 Hf3 O7 141.5(3)
O3 Hf3 O6 94.7(3)
O7 Hf3 O6 95.2(3)
O3 Hf3 O27 98.3(3)
O7 Hf3 O27 99.7(3)
O6 Hf3 O27 136.4(3)
O3 Hf3 O1 73.8(2)
O7 Hf3 O1 73.5(3)
O6 Hf3 O1 73.5(3)
O27 Hf3 O1 150.1(3)
O3 Hf3 O50 77.0(3)
O7 Hf3 O50 77.0(3)
O6 Hf3 O50 152.1(3)
O27 Hf3 O50 71.6(3)
O1 Hf3 O50 78.5(3)
O3 Hf3 O16 69.6(2)
O7 Hf3 O16 148.0(3)
O6 Hf3 O16 69.3(3)
O27 Hf3 O16 76.7(3)
O1 Hf3 O16 124.3(3)
O50 Hf3 O16 129.3(2)
O3 Hf3 O18 148.0(2)
O7 Hf3 O18 70.5(2)
O6 Hf3 O18 79.8(3)
O27 Hf3 O18 67.3(3)
O1 Hf3 O18 132.5(2)
O50 Hf3 O18 120.9(3)
O16 Hf3 O18 79.1(2)
O3 Hf3 Hf6 33.80(17)
O7 Hf3 Hf6 110.53(18)
O6 Hf3 Hf6 85.24(18)
O27 Hf3 Hf6 125.83(19)
O1 Hf3 Hf6 40.08(17)
O50 Hf3 Hf6 72.99(19)
O16 Hf3 Hf6 96.33(17)
O18 Hf3 Hf6 165.06(18)
O3 Hf3 Hf9 110.98(17)
O7 Hf3 Hf9 33.24(18)
O6 Hf3 Hf9 85.93(18)
O27 Hf3 Hf9 126.4(2)
O1 Hf3 Hf9 40.38(17)
O50 Hf3 Hf9 72.79(18)
O16 Hf3 Hf9 155.05(18)
O18 Hf3 Hf9 100.09(17)
Hf6 Hf3 Hf9 77.999(12)
O3 Hf3 Hf4 84.24(18)
O7 Hf3 Hf4 83.13(19)
O6 Hf3 Hf4 34.67(18)
O27 Hf3 Hf4 171.0(2)
O1 Hf3 Hf4 38.89(18)
O50 Hf3 Hf4 117.41(18)
O16 Hf3 Hf4 96.32(18)
O18 Hf3 Hf4 106.11(18)
Hf6 Hf3 Hf4 59.948(11)
Hf9 Hf3 Hf4 59.639(11)
O3 Hf3 Hf1 81.12(19)
O7 Hf3 Hf1 122.63(19)
O6 Hf3 Hf1 31.38(18)
O27 Hf3 Hf1 110.8(2)
O1 Hf3 Hf1 96.72(18)
O50 Hf3 Hf1 158.04(19)
O16 Hf3 Hf1 37.95(18)
O18 Hf3 Hf1 78.15(18)
Hf6 Hf3 Hf1 89.476(12)
Hf9 Hf3 Hf1 117.186(14)
Hf4 Hf3 Hf1 60.972(11)
O36 Hf22 O35 97.6(3)
O36 Hf22 O126 145.6(3)
O35 Hf22 O126 89.3(3)
O36 Hf22 O165 94.5(3)
O35 Hf22 O165 151.1(3)
O126 Hf22 O165 95.5(3)
O36 Hf22 O26 71.4(3)
O35 Hf22 O26 70.9(3)
O126 Hf22 O26 79.3(3)
O165 Hf22 O26 138.0(3)
O36 Hf22 O162 76.2(3)
O35 Hf22 O162 80.3(3)
O126 Hf22 O162 138.1(3)
O165 Hf22 O162 77.2(3)
O26 Hf22 O162 132.6(3)
O36 Hf22 O161 138.2(3)
O35 Hf22 O161 80.2(3)
O126 Hf22 O161 76.1(3)
O165 Hf22 O161 73.4(3)
O26 Hf22 O161 141.9(3)
O162 Hf22 O161 62.2(3)
O36 Hf22 O166 79.4(3)
O35 Hf22 O166 146.1(3)
O126 Hf22 O166 76.4(3)
O165 Hf22 O166 62.2(3)
O26 Hf22 O166 76.3(2)
O162 Hf22 O166 130.2(3)
O161 Hf22 O166 124.2(3)
O36 Hf22 S29 107.08(19)
O35 Hf22 S29 78.39(19)
O126 Hf22 S29 107.3(2)
O165 Hf22 S29 73.0(2)
O26 Hf22 S29 148.54(18)
O162 Hf22 S29 30.9(2)
O161 Hf22 S29 31.30(19)
O166 Hf22 S29 135.09(18)
O36 Hf22 S30 86.5(2)
O35 Hf22 S30 174.7(2)
O126 Hf22 S30 85.4(2)
O165 Hf22 S30 30.8(2)
O26 Hf22 S30 107.45(18)
O162 Hf22 S30 104.1(2)
O161 Hf22 S30 99.1(2)
O166 Hf22 S30 31.35(18)
S29 Hf22 S30 103.77(7)
O36 Hf22 Hf15 33.46(19)
O35 Hf22 Hf15 80.71(19)
O126 Hf22 Hf15 116.66(19)
O165 Hf22 Hf15 121.4(2)
O26 Hf22 Hf15 38.30(18)
O162 Hf22 Hf15 101.60(19)
O161 Hf22 Hf15 156.82(19)
O166 Hf22 Hf15 78.70(18)
S29 Hf22 Hf15 130.60(5)
S30 Hf22 Hf15 101.13(5)
O36 Hf22 Hf21 88.51(19)
O35 Hf22 Hf21 33.12(18)
O126 Hf22 Hf21 79.01(19)
O165 Hf22 Hf21 173.7(2)
O26 Hf22 Hf21 38.22(17)
O162 Hf22 Hf21 109.0(2)
O161 Hf22 Hf21 107.93(19)
O166 Hf22 Hf21 113.08(18)
S29 Hf22 Hf21 111.50(5)
S30 Hf22 Hf21 144.27(5)
Hf15 Hf22 Hf21 59.533(11)
O31 Hf11 O30 95.5(3)
O31 Hf11 O94 144.3(3)
O30 Hf11 O94 88.0(3)
O31 Hf11 O145 96.3(3)
O30 Hf11 O145 151.4(3)
O94 Hf11 O145 97.3(3)
O31 Hf11 O20 69.4(3)
O30 Hf11 O20 69.5(3)
O94 Hf11 O20 78.8(3)
O145 Hf11 O20 139.1(3)
O31 Hf11 O141 138.3(3)
O30 Hf11 O141 78.3(3)
O94 Hf11 O141 77.2(3)
O145 Hf11 O141 75.6(3)
O20 Hf11 O141 140.1(3)
O31 Hf11 O142 76.6(3)
O30 Hf11 O142 82.0(3)
O94 Hf11 O142 138.9(3)
O145 Hf11 O142 75.6(3)
O20 Hf11 O142 132.4(3)
O141 Hf11 O142 61.8(3)
O31 Hf11 O146 80.7(3)
O30 Hf11 O146 145.8(3)
O94 Hf11 O146 76.8(3)
O145 Hf11 O146 62.1(3)
O20 Hf11 O146 77.5(2)
O141 Hf11 O146 126.2(3)
O142 Hf11 O146 128.9(3)
O31 Hf11 S24 107.3(2)
O30 Hf11 S24 74.6(2)
O94 Hf11 S24 107.8(2)
O145 Hf11 S24 77.0(2)
O20 Hf11 S24 143.33(18)
O141 Hf11 S24 31.1(2)
O142 Hf11 S24 31.12(19)
O146 Hf11 S24 139.10(19)
O31 Hf11 S25 87.0(2)
O30 Hf11 S25 175.9(2)
O94 Hf11 S25 88.1(2)
O145 Hf11 S25 30.7(2)
O20 Hf11 S25 108.51(17)
O141 Hf11 S25 102.0(2)
O142 Hf11 S25 101.76(19)
O146 Hf11 S25 31.48(18)
S24 Hf11 S25 107.75(8)
O31 Hf11 Hf4 32.63(19)
O30 Hf11 Hf4 79.43(19)
O94 Hf11 Hf4 114.98(19)
O145 Hf11 Hf4 122.3(2)
O20 Hf11 Hf4 37.00(17)
O141 Hf11 Hf4 154.1(2)
O142 Hf11 Hf4 102.22(19)
O146 Hf11 Hf4 79.61(18)
S24 Hf11 Hf4 128.45(6)
S25 Hf11 Hf4 101.17(5)
O31 Hf11 Hf10 86.3(2)
O30 Hf11 Hf10 32.03(19)
O94 Hf11 Hf10 78.07(19)
O145 Hf11 Hf10 174.7(2)
O20 Hf11 Hf10 37.97(16)
O141 Hf11 Hf10 105.5(2)
O142 Hf11 Hf10 109.55(19)
O146 Hf11 Hf10 113.93(18)
S24 Hf11 Hf10 106.67(6)
S25 Hf11 Hf10 145.39(5)
Hf4 Hf11 Hf10 58.567(11)
O28 Hf7 O27 95.4(3)
O28 Hf7 O81 86.9(3)
O27 Hf7 O81 145.8(3)
O28 Hf7 O134 152.9(3)
O27 Hf7 O134 97.8(3)
O81 Hf7 O134 95.3(3)
O28 Hf7 O18 70.0(3)
O27 Hf7 O18 70.2(3)
O81 Hf7 O18 78.7(3)
O134 Hf7 O18 136.9(3)
O28 Hf7 O138 82.0(3)
O27 Hf7 O138 74.9(3)
O81 Hf7 O138 138.9(3)
O134 Hf7 O138 78.7(3)
O18 Hf7 O138 132.1(3)
O28 Hf7 O137 78.8(3)
O27 Hf7 O137 139.8(3)
O81 Hf7 O137 74.1(3)
O134 Hf7 O137 75.9(3)
O18 Hf7 O137 139.4(3)
O138 Hf7 O137 64.9(3)
O28 Hf7 O133 144.4(3)
O27 Hf7 O133 80.9(3)
O81 Hf7 O133 77.8(3)
O134 Hf7 O133 61.6(3)
O18 Hf7 O133 75.5(3)
O138 Hf7 O133 129.8(3)
O137 Hf7 O133 125.8(3)
O28 Hf7 S23 75.1(2)
O27 Hf7 S23 106.3(2)
O81 Hf7 S23 107.3(2)
O134 Hf7 S23 78.5(2)
O18 Hf7 S23 144.28(19)
O138 Hf7 S23 31.6(2)
O137 Hf7 S23 33.7(3)
O133 Hf7 S23 140.1(2)
O28 Hf7 S22 173.3(2)
O27 Hf7 S22 88.3(2)
O81 Hf7 S22 86.9(2)
O134 Hf7 S22 30.8(2)
O18 Hf7 S22 106.12(19)
O138 Hf7 S22 104.5(2)
O137 Hf7 S22 102.0(2)
O133 Hf7 S22 30.83(19)
S23 Hf7 S22 109.32(9)
O28 Hf7 Hf8 32.1(2)
O27 Hf7 Hf8 86.3(2)
O81 Hf7 Hf8 77.6(2)
O134 Hf7 Hf8 171.9(2)
O18 Hf7 Hf8 38.36(18)
O138 Hf7 Hf8 109.2(2)
O137 Hf7 Hf8 105.5(2)
O133 Hf7 Hf8 112.43(18)
S23 Hf7 Hf8 107.19(7)
S22 Hf7 Hf8 143.14(6)
O28 Hf7 Hf3 79.66(19)
O27 Hf7 Hf3 32.7(2)
O81 Hf7 Hf3 115.8(2)
O134 Hf7 Hf3 122.6(2)
O18 Hf7 Hf3 37.65(18)
O138 Hf7 Hf3 100.9(2)
O137 Hf7 Hf3 155.6(2)
O133 Hf7 Hf3 78.55(18)
S23 Hf7 Hf3 128.10(7)
S22 Hf7 Hf3 100.72(5)
Hf8 Hf7 Hf3 58.749(11)
O56 S2 O54 110.7(4)
O56 S2 O53 109.9(4)
O54 S2 O53 108.8(4)
O56 S2 O55 109.5(4)
O54 S2 O55 109.3(4)
O53 S2 O55 108.6(4)
O92 S11 O91 110.0(5)
O92 S11 O89 111.8(4)
O91 S11 O89 108.7(4)
O92 S11 O90 110.9(5)
O91 S11 O90 107.4(4)
O89 S11 O90 108.0(4)
O124 S19 O123 112.5(5)
O124 S19 O122 111.9(5)
O123 S19 O122 108.2(4)
O124 S19 O121 108.0(5)
O123 S19 O121 107.3(4)
O122 S19 O121 108.8(4)
O79 S8 O77 111.0(4)
O79 S8 O80 111.3(5)
O77 S8 O80 108.9(4)
O79 S8 O78 110.2(4)
O77 S8 O78 108.0(4)
O80 S8 O78 107.4(4)
O131 S21 O132 112.5(4)
O131 S21 O130 110.8(4)
O132 S21 O130 111.8(4)
O131 S21 O129 111.7(4)
O132 S21 O129 109.8(5)
O130 S21 O129 99.7(4)
O131 S21 Hf1 117.9(3)
O132 S21 Hf1 129.6(3)
O130 S21 Hf1 52.6(3)
O129 S21 Hf1 47.7(3)
O151 S26 O152 112.4(4)
O151 S26 O149 111.5(4)
O152 S26 O149 109.6(4)
O151 S26 O150 111.0(4)
O152 S26 O150 111.8(4)
O149 S26 O150 99.9(4)
O151 S26 Hf12 116.8(3)
O152 S26 Hf12 130.7(3)
O149 S26 Hf12 48.8(3)
O150 S26 Hf12 52.0(3)
O60 S3 O59 110.0(5)
O60 S3 O58 109.3(4)
O59 S3 O58 109.0(4)
O60 S3 O57 110.4(5)
O59 S3 O57 109.4(4)
O58 S3 O57 108.7(4)
O72 S6 O71 111.6(6)
O72 S6 O69 109.8(5)
O71 S6 O69 110.1(5)
O72 S6 O70 109.0(5)
O71 S6 O70 108.2(5)
O69 S6 O70 107.8(4)
O52 S1 O50 110.2(4)
O52 S1 O51 110.7(4)
O50 S1 O51 109.1(4)
O52 S1 O49 109.9(4)
O50 S1 O49 109.1(4)
O51 S1 O49 107.9(4)
O111 S16 O109 111.2(4)
O111 S16 O112 111.6(4)
O109 S16 O112 108.6(4)
O111 S16 O110 109.7(4)
O109 S16 O110 108.0(4)
O112 S16 O110 107.5(4)
O167 S30 O168 113.3(5)
O167 S30 O165 109.5(5)
O168 S30 O165 110.1(5)
O167 S30 O166 110.5(5)
O168 S30 O166 111.9(5)
O165 S30 O166 100.7(4)
O167 S30 Hf22 122.4(3)
O168 S30 Hf22 124.1(3)
O165 S30 Hf22 48.1(3)
O166 S30 Hf22 52.7(3)
O135 S22 O136 113.6(5)
O135 S22 O133 112.0(5)
O136 S22 O133 110.7(5)
O135 S22 O134 110.7(5)
O136 S22 O134 109.2(5)
O133 S22 O134 99.8(4)
O135 S22 Hf7 126.4(4)
O136 S22 Hf7 119.9(4)
O133 S22 Hf7 51.6(3)
O134 S22 Hf7 48.3(3)
O147 S25 O148 112.9(5)
O147 S25 O145 110.6(5)
O148 S25 O145 110.6(5)
O147 S25 O146 111.2(5)
O148 S25 O146 111.0(4)
O145 S25 O146 99.8(4)
O147 S25 Hf11 126.4(3)
O148 S25 Hf11 120.6(3)
O145 S25 Hf11 48.1(3)
O146 S25 Hf11 51.9(3)
O144 S24 O143 113.0(6)
O144 S24 O141 112.6(5)
O143 S24 O141 108.8(5)
O144 S24 O142 113.8(5)
O143 S24 O142 107.2(5)
O141 S24 O142 100.5(4)
O144 S24 Hf11 135.8(5)
O143 S24 Hf11 111.1(4)
O141 S24 Hf11 50.5(3)
O142 S24 Hf11 50.9(3)
O164 S29 O163 113.0(5)
O164 S29 O162 110.7(5)
O163 S29 O162 110.8(5)
O164 S29 O161 109.8(5)
O163 S29 O161 110.4(5)
O162 S29 O161 101.4(4)
O164 S29 Hf22 122.8(4)
O163 S29 Hf22 124.2(4)
O162 S29 Hf22 50.4(3)
O161 S29 Hf22 51.1(3)
O155 S27 O156 112.4(5)
O155 S27 O153 111.0(5)
O156 S27 O153 111.3(5)
O155 S27 O154 111.7(5)
O156 S27 O154 109.6(5)
O153 S27 O154 100.2(4)
O155 S27 Hf18 128.0(4)
O156 S27 Hf18 119.5(4)
O153 S27 Hf18 51.6(3)
O154 S27 Hf18 48.7(3)
O160 S28 O159 110.9(7)
O160 S28 O158 111.0(6)
O159 S28 O158 110.2(6)
O160 S28 O157 113.2(7)
O159 S28 O157 111.7(6)
O158 S28 O157 99.4(5)
O160 S28 Hf18 129.9(5)
O159 S28 Hf18 119.0(5)
O158 S28 Hf18 48.1(4)
O157 S28 Hf18 51.7(3)
O140 S23 O139 114.9(8)
O140 S23 O138 110.4(7)
O139 S23 O138 108.2(6)
O140 S23 O137 111.0(7)
O139 S23 O137 109.4(7)
O138 S23 O137 102.2(5)
O140 S23 Hf7 131.1(6)
O139 S23 Hf7 113.9(6)
O138 S23 Hf7 49.8(3)
O137 S23 Hf7 53.1(3)
O120 S18 O119 110.9(5)
O120 S18 O117 109.7(5)
O119 S18 O117 108.3(4)
O120 S18 O118 111.1(5)
O119 S18 O118 108.2(4)
O117 S18 O118 108.6(4)
O67 S5 O68 112.3(7)
O67 S5 O66 109.6(5)
O68 S5 O66 110.6(5)
O67 S5 O65 108.1(5)
O68 S5 O65 108.9(5)
O66 S5 O65 107.2(4)
O64 S4 O61 110.5(5)
O64 S4 O63 109.5(4)
O61 S4 O63 108.8(4)
O64 S4 O62 109.2(4)
O61 S4 O62 109.6(4)
O63 S4 O62 109.3(4)
O99 S13 O100 112.7(6)
O99 S13 O97 111.6(5)
O100 S13 O97 107.0(5)
O99 S13 O98 109.7(5)
O100 S13 O98 107.7(5)
O97 S13 O98 107.9(4)
O107 S15 O108 112.2(5)
O107 S15 O106 109.6(5)
O108 S15 O106 108.2(5)
O107 S15 O105 111.5(5)
O108 S15 O105 107.7(5)
O106 S15 O105 107.5(4)
O83 S9 O84 111.7(5)
O83 S9 O82 109.6(5)
O84 S9 O82 109.4(5)
O83 S9 O81 109.3(5)
O84 S9 O81 109.2(5)
O82 S9 O81 107.5(4)
O127 S20 O128 112.8(6)
O127 S20 O125 107.9(5)
O128 S20 O125 110.6(5)
O127 S20 O126 108.7(5)
O128 S20 O126 109.5(5)
O125 S20 O126 107.1(4)
O96 S12 O95 112.9(5)
O96 S12 O93 111.1(4)
O95 S12 O93 108.8(5)
O96 S12 O94 108.0(5)
O95 S12 O94 108.3(4)
O93 S12 O94 107.4(4)
O103 S14 O104 111.7(5)
O103 S14 O102 110.1(4)
O104 S14 O102 109.2(5)
O103 S14 O101 109.6(5)
O104 S14 O101 108.3(5)
O102 S14 O101 107.8(4)
O76 S7 O75 111.7(5)
O76 S7 O73 109.2(5)
O75 S7 O73 109.4(5)
O76 S7 O74 107.9(4)
O75 S7 O74 109.9(5)
O73 S7 O74 108.7(4)
O115 S17 O116 111.3(5)
O115 S17 O114 109.2(5)
O116 S17 O114 110.9(5)
O115 S17 O113 108.3(5)
O116 S17 O113 109.7(5)
O114 S17 O113 107.3(4)
O87 S10 O88 111.9(6)
O87 S10 O85 109.8(5)
O88 S10 O85 109.9(5)
O87 S10 O86 107.3(5)
O88 S10 O86 110.3(5)
O85 S10 O86 107.5(4)
Hf4 O1 Hf3 101.8(3)
Hf4 O1 Hf6 101.0(3)
Hf3 O1 Hf6 100.1(3)
Hf4 O1 Hf9 100.0(3)
Hf3 O1 Hf9 99.8(3)
Hf6 O1 Hf9 147.4(3)
Hf15 O2 Hf14 101.7(3)
Hf15 O2 Hf20 100.0(3)
Hf14 O2 Hf20 100.2(3)
Hf15 O2 Hf17 100.3(3)
Hf14 O2 Hf17 99.9(3)
Hf20 O2 Hf17 147.8(3)
Hf12 O23 Hf16 99.9(3)
Hf12 O23 Hf15 103.1(3)
Hf16 O23 Hf15 102.0(3)
Hf1 O17 Hf5 100.0(3)
Hf1 O17 Hf4 103.3(3)
Hf5 O17 Hf4 101.5(3)
Hf18 O24 Hf19 105.0(3)
Hf18 O24 Hf14 106.2(3)
Hf19 O24 Hf14 100.2(3)
Hf19 O25 Hf21 106.9(3)
Hf19 O25 Hf20 99.9(2)
Hf21 O25 Hf20 100.1(3)
Hf1 O16 Hf2 101.1(3)
Hf1 O16 Hf3 102.7(3)
Hf2 O16 Hf3 101.3(3)
Hf22 O36 Hf15 114.6(3)
Hf11 O20 Hf4 107.1(3)
Hf11 O20 Hf10 105.9(3)
Hf4 O20 Hf10 100.8(3)
S21 O130 Hf1 96.8(3)
S2 O54 Hf4 127.3(4)
S2 O55 Hf6 128.8(4)
Hf10 O19 Hf8 106.5(3)
Hf10 O19 Hf9 99.5(3)
Hf8 O19 Hf9 99.4(3)
S12 O93 Hf10 141.7(4)
S4 O63 Hf20 128.0(4)
S3 O59 Hf17 129.1(4)
S15 O105 Hf17 132.4(5)
S26 O150 Hf12 96.9(3)
Hf20 O14 Hf21 119.3(3)
Hf20 O14 Hf15 111.3(3)
Hf21 O14 Hf15 117.7(3)
Hf12 O22 Hf13 101.6(3)
Hf12 O22 Hf14 103.1(3)
Hf13 O22 Hf14 101.5(3)
Hf13 O21 Hf16 103.6(3)
Hf13 O21 Hf17 99.9(3)
Hf16 O21 Hf17 100.1(3)
S30 O166 Hf22 96.0(3)
Hf22 O35 Hf21 114.7(3)
Hf22 O26 Hf15 105.2(3)
Hf22 O26 Hf21 105.5(3)
Hf15 O26 Hf21 101.3(3)
S11 O90 Hf10 134.1(4)
S19 O121 Hf21 129.3(4)
S26 O149 Hf12 100.5(4)
S4 O62 Hf17 128.4(4)
S16 O109 Hf17 130.5(4)
S3 O58 Hf20 129.3(4)
S15 O106 Hf13 138.1(4)
Hf12 O11 Hf16 113.6(3)
Hf12 O11 Hf13 115.9(3)
Hf16 O11 Hf13 117.4(3)
Hf2 O15 Hf5 104.1(3)
Hf2 O15 Hf6 99.9(3)
Hf5 O15 Hf6 100.2(3)
S1 O49 Hf6 127.9(4)
Hf7 O27 Hf3 115.8(3)
Hf12 O12 Hf15 117.2(3)
Hf12 O12 Hf14 116.4(3)
Hf15 O12 Hf14 111.1(3)
Hf1 O6 Hf3 116.8(3)
Hf1 O6 Hf4 116.6(3)
Hf3 O6 Hf4 111.0(3)
Hf9 O8 Hf10 119.3(3)
Hf9 O8 Hf4 112.1(3)
Hf10 O8 Hf4 117.1(3)
Hf10 O29 Hf8 117.9(3)
S10 O86 Hf9 132.1(4)
S25 O146 Hf11 96.7(3)
S5 O65 Hf2 134.2(4)
S20 O126 Hf22 131.5(4)
S29 O161 Hf22 97.6(3)
S18 O117 Hf19 137.8(4)
S17 O113 Hf18 130.0(4)
S27 O153 Hf18 97.8(4)
Hf18 O32 Hf14 116.6(3)
S8 O77 Hf6 130.7(4)
S19 O122 Hf20 134.7(4)
Hf16 O10 Hf17 118.7(3)
Hf16 O10 Hf15 116.7(3)
Hf17 O10 Hf15 110.9(3)
S14 O102 Hf16 142.0(4)
Hf21 O34 Hf19 117.3(3)
S12 O94 Hf11 133.9(4)
Hf7 O18 Hf3 106.3(3)
Hf7 O18 Hf8 105.4(3)
Hf3 O18 Hf8 100.1(3)
Hf11 O30 Hf10 116.5(3)
S24 O142 Hf11 98.0(4)
Hf11 O31 Hf4 116.2(3)
S1 O51 Hf9 129.8(4)
S2 O53 Hf9 129.5(4)
S7 O73 Hf2 137.2(4)
S7 O74 Hf6 133.4(4)
Hf2 O3 Hf6 118.0(3)
Hf2 O3 Hf3 118.5(3)
Hf6 O3 Hf3 112.0(3)
S6 O69 Hf5 142.6(4)
Hf1 O5 Hf5 113.6(3)
Hf1 O5 Hf2 114.6(3)
Hf5 O5 Hf2 117.4(3)
S9 O82 Hf8 140.6(5)
S22 O133 Hf7 97.6(4)
S21 O129 Hf1 101.7(4)
S8 O78 Hf5 136.9(4)
S6 O70 Hf1 134.7(4)
S1 O50 Hf3 128.8(4)
S20 O125 Hf21 142.7(5)
S4 O61 Hf15 127.9(4)
S3 O57 Hf14 127.7(4)
S28 O157 Hf18 96.8(4)
S13 O98 Hf13 134.9(5)
S16 O110 Hf16 136.0(4)
S25 O145 Hf11 101.2(4)
Hf7 O28 Hf8 116.7(3)
S11 O89 Hf9 133.7(4)
S24 O141 Hf11 98.4(4)
S29 O162 Hf22 98.7(4)
S18 O118 Hf20 132.7(4)
Hf19 O13 Hf20 119.1(3)
Hf19 O13 Hf14 117.8(3)
Hf20 O13 Hf14 112.5(3)
Hf18 O33 Hf19 116.9(3)
S27 O154 Hf18 100.7(4)
S14 O101 Hf12 136.6(5)
Hf13 O9 Hf17 117.6(3)
Hf13 O9 Hf14 118.1(3)
Hf17 O9 Hf14 112.4(3)
Hf5 O4 Hf6 118.7(3)
Hf5 O4 Hf4 116.4(3)
Hf6 O4 Hf4 111.7(3)
S5 O66 Hf1 138.3(5)
Hf8 O7 Hf9 119.5(3)
Hf8 O7 Hf3 118.5(3)
Hf9 O7 Hf3 112.8(3)
S17 O114 Hf19 137.6(5)
S13 O97 Hf12 135.4(4)
S22 O134 Hf7 100.8(4)
S9 O81 Hf7 131.9(5)
S10 O85 Hf8 134.4(5)
S23 O138 Hf7 98.6(4)
S30 O165 Hf22 101.1(4)
S23 O137 Hf7 93.3(4)
S28 O158 Hf18 101.9(5)

loop_
_geom_bond_atom_site_label_1
_geom_bond_atom_site_label_2
_geom_bond_distance
Hf2 O3 2.041(6)
Hf2 O5 2.092(7)
Hf2 O39 2.196(7)
Hf2 O65 2.212(7)
Hf2 O15 2.231(7)
Hf2 O73 2.247(7)
Hf2 O40 2.253(7)
Hf2 O16 2.287(7)
Hf2 Hf1 3.4851(5)
Hf2 Hf6 3.5162(5)
Hf2 Hf5 3.5391(6)
Hf2 Hf3 3.5434(5)
Hf14 O13 2.079(7)
Hf14 O9 2.083(7)
Hf14 O12 2.086(7)
Hf14 O32 2.172(7)
Hf14 O2 2.229(7)
Hf14 O57 2.281(8)
Hf14 O22 2.284(7)
Hf14 O24 2.304(7)
Hf14 Hf20 3.4350(5)
Hf14 Hf15 3.4355(5)
Hf14 Hf17 3.4385(5)
Hf14 Hf12 3.5325(6)
Hf19 O13 2.049(7)
Hf19 O34 2.104(7)
Hf19 O33 2.137(7)
Hf19 O114 2.208(7)
Hf19 O47 2.209(7)
Hf19 O117 2.216(7)
Hf19 O25 2.230(7)
Hf19 O24 2.302(7)
Hf19 Hf20 3.5354(5)
Hf19 Hf21 3.5849(5)
Hf19 Hf18 3.5898(6)
Hf10 O8 2.045(7)
Hf10 O29 2.098(7)
Hf10 O30 2.137(7)
Hf10 O42 2.201(7)
Hf10 O93 2.224(7)
Hf10 O90 2.241(7)
Hf10 O19 2.248(7)
Hf10 O20 2.307(6)
Hf10 Hf4 3.5232(5)
Hf10 Hf9 3.5291(6)
Hf10 Hf11 3.6059(6)
Hf10 Hf8 3.6063(6)
Hf20 O14 2.046(7)
Hf20 O13 2.052(7)
Hf20 O118 2.191(7)
Hf20 O63 2.229(7)
Hf20 O58 2.234(7)
Hf20 O2 2.248(6)
Hf20 O122 2.274(7)
Hf20 O25 2.387(7)
Hf20 Hf15 3.4092(5)
Hf20 Hf21 3.5432(6)
Hf17 O9 2.055(7)
Hf17 O10 2.060(7)
Hf17 O105 2.202(7)
Hf17 O62 2.209(7)
Hf17 O59 2.215(7)
Hf17 O109 2.248(7)
Hf17 O2 2.265(6)
Hf17 O21 2.339(7)
Hf17 Hf15 3.4306(5)
Hf17 Hf13 3.5020(6)
Hf17 Hf16 3.5323(6)
Hf5 O5 2.050(7)
Hf5 O4 2.052(7)
Hf5 O38 2.152(7)
Hf5 O37 2.210(7)
Hf5 O17 2.254(7)
Hf5 O15 2.256(7)
Hf5 O69 2.272(7)
Hf5 O78 2.274(7)
Hf5 Hf1 3.4296(5)
Hf5 Hf4 3.5213(5)
Hf5 Hf6 3.5414(6)
Hf13 O9 2.040(6)
Hf13 O11 2.080(7)
Hf13 O45 2.198(7)
Hf13 O98 2.207(7)
Hf13 O21 2.234(7)
Hf13 O46 2.238(7)
Hf13 O106 2.255(7)
Hf13 O22 2.281(7)
Hf13 Hf12 3.4948(6)
Hf13 Hf16 3.5383(6)
Hf4 O8 2.084(6)
Hf4 O4 2.090(6)
Hf4 O6 2.102(6)
Hf4 O31 2.161(7)
Hf4 O1 2.212(7)
Hf4 O20 2.264(7)
Hf4 O54 2.280(7)
Hf4 O17 2.293(7)
Hf4 Hf9 3.4242(5)
Hf4 Hf6 3.4389(5)
Hf4 Hf3 3.4492(5)
Hf21 O14 2.060(7)
Hf21 O34 2.095(7)
Hf21 O35 2.151(7)
Hf21 O125 2.199(7)
Hf21 O48 2.213(7)
Hf21 O121 2.228(7)
Hf21 O25 2.234(7)
Hf21 O26 2.297(6)
Hf21 Hf15 3.5472(5)
Hf21 Hf22 3.5782(5)
Hf6 O3 2.061(6)
Hf6 O4 2.065(7)
Hf6 O49 2.201(7)
Hf6 O55 2.217(7)
Hf6 O74 2.223(7)
Hf6 O77 2.245(7)
Hf6 O1 2.246(7)
Hf6 O15 2.360(7)
Hf6 Hf3 3.4338(5)
Hf1 O5 2.049(6)
Hf1 O6 2.060(7)
Hf1 O70 2.191(7)
Hf1 O129 2.206(8)
Hf1 O17 2.222(7)
Hf1 O66 2.224(7)
Hf1 O16 2.225(7)
Hf1 O130 2.336(7)
Hf1 S21 2.920(2)
Hf1 Hf3 3.5296(6)
Hf8 O7 2.042(7)
Hf8 O29 2.110(7)
Hf8 O28 2.146(7)
Hf8 O82 2.192(7)
Hf8 O41 2.200(7)
Hf8 O85 2.211(7)
Hf8 O19 2.251(7)
Hf8 O18 2.323(7)
Hf8 Hf9 3.5296(6)
Hf8 Hf3 3.5437(6)
Hf8 Hf7 3.6093(6)
Hf16 O10 2.046(6)
Hf16 O11 2.060(7)
Hf16 O44 2.166(7)
Hf16 O43 2.222(7)
Hf16 O102 2.247(7)
Hf16 O23 2.255(7)
Hf16 O110 2.262(7)
Hf16 O21 2.269(7)
Hf16 Hf12 3.4333(5)
Hf16 Hf15 3.5343(5)
Hf12 O11 2.044(7)
Hf12 O12 2.071(6)
Hf12 O101 2.181(8)
Hf12 O149 2.220(7)
Hf12 O22 2.227(7)
Hf12 O97 2.228(7)
Hf12 O23 2.229(7)
Hf12 O150 2.303(7)
Hf12 S26 2.903(2)
Hf15 O12 2.080(6)
Hf15 O14 2.084(7)
Hf15 O10 2.105(7)
Hf15 O36 2.163(7)
Hf15 O2 2.203(7)
Hf15 O61 2.291(7)
Hf15 O26 2.291(7)
Hf15 O23 2.294(7)
Hf18 O33 2.075(7)
Hf18 O32 2.082(7)
Hf18 O113 2.140(7)
Hf18 O158 2.215(9)
Hf18 O24 2.222(7)
Hf18 O154 2.227(8)
Hf18 O157 2.301(9)
Hf18 O153 2.305(8)
Hf18 S27 2.913(3)
Hf18 S28 2.913(3)
Hf9 O7 2.044(7)
Hf9 O8 2.044(7)
Hf9 O86 2.193(7)
Hf9 O51 2.195(7)
Hf9 O53 2.215(7)
Hf9 O89 2.251(7)
Hf9 O1 2.259(7)
Hf9 O19 2.375(7)
Hf9 Hf3 3.4369(5)
Hf3 O3 2.081(6)
Hf3 O7 2.082(7)
Hf3 O6 2.083(7)
Hf3 O27 2.170(7)
Hf3 O1 2.234(7)
Hf3 O50 2.268(7)
Hf3 O16 2.295(7)
Hf3 O18 2.301(7)
Hf22 O36 2.076(7)
Hf22 O35 2.099(7)
Hf22 O126 2.128(7)
Hf22 O165 2.197(7)
Hf22 O26 2.198(7)
Hf22 O162 2.250(7)
Hf22 O161 2.267(7)
Hf22 O166 2.317(7)
Hf22 S29 2.888(2)
Hf22 S30 2.898(2)
Hf11 O31 2.076(7)
Hf11 O30 2.104(7)
Hf11 O94 2.125(7)
Hf11 O145 2.201(7)
Hf11 O20 2.209(7)
Hf11 O141 2.250(7)
Hf11 O142 2.261(7)
Hf11 O146 2.298(7)
Hf11 S24 2.885(3)
Hf11 S25 2.902(2)
Hf7 O28 2.095(7)
Hf7 O27 2.097(7)
Hf7 O81 2.137(8)
Hf7 O134 2.213(8)
Hf7 O18 2.215(7)
Hf7 O138 2.216(9)
Hf7 O137 2.298(8)
Hf7 O133 2.299(8)
Hf7 S23 2.869(3)
Hf7 S22 2.909(3)
S2 O56 1.448(7)
S2 O54 1.476(8)
S2 O53 1.493(7)
S2 O55 1.504(7)
S11 O92 1.447(8)
S11 O91 1.460(7)
S11 O89 1.483(7)
S11 O90 1.507(7)
S19 O124 1.448(9)
S19 O123 1.458(8)
S19 O122 1.483(7)
S19 O121 1.529(8)
S8 O79 1.458(7)
S8 O77 1.473(8)
S8 O80 1.475(7)
S8 O78 1.516(7)
S21 O131 1.443(7)
S21 O132 1.451(7)
S21 O130 1.498(7)
S21 O129 1.518(8)
S26 O151 1.451(7)
S26 O152 1.457(7)
S26 O149 1.509(8)
S26 O150 1.513(7)
S3 O60 1.453(8)
S3 O59 1.472(7)
S3 O58 1.478(8)
S3 O57 1.489(8)
S6 O72 1.448(9)
S6 O71 1.462(8)
S6 O69 1.491(8)
S6 O70 1.495(7)
S1 O52 1.446(7)
S1 O50 1.481(7)
S1 O51 1.485(7)
S1 O49 1.503(8)
S16 O111 1.460(8)
S16 O109 1.489(7)
S16 O112 1.507(8)
S16 O110 1.517(7)
S30 O167 1.452(8)
S30 O168 1.455(8)
S30 O165 1.513(8)
S30 O166 1.516(7)
S22 O135 1.447(9)
S22 O136 1.455(9)
S22 O133 1.504(8)
S22 O134 1.518(8)
S25 O147 1.452(8)
S25 O148 1.454(8)
S25 O145 1.511(8)
S25 O146 1.526(7)
S24 O144 1.431(9)
S24 O143 1.462(10)
S24 O141 1.505(8)
S24 O142 1.505(8)
S29 O164 1.437(9)
S29 O163 1.458(8)
S29 O162 1.501(8)
S29 O161 1.514(7)
S27 O155 1.452(9)
S27 O156 1.467(8)
S27 O153 1.497(7)
S27 O154 1.510(9)
S28 O160 1.427(11)
S28 O159 1.482(12)
S28 O158 1.489(9)
S28 O157 1.534(10)
S23 O140 1.439(12)
S23 O139 1.470(12)
S23 O138 1.521(9)
S23 O137 1.593(11)
S18 O120 1.456(8)
S18 O119 1.470(8)
S18 O117 1.482(8)
S18 O118 1.491(7)
S5 O67 1.449(10)
S5 O68 1.460(10)
S5 O66 1.488(8)
S5 O65 1.504(8)
S4 O64 1.454(7)
S4 O61 1.470(7)
S4 O63 1.493(7)
S4 O62 1.496(7)
S13 O99 1.438(8)
S13 O100 1.457(9)
S13 O97 1.488(7)
S13 O98 1.503(8)
S15 O107 1.454(8)
S15 O108 1.466(8)
S15 O106 1.495(8)
S15 O105 1.496(7)
S9 O83 1.446(8)
S9 O84 1.476(8)
S9 O82 1.492(8)
S9 O81 1.513(8)
S20 O127 1.451(9)
S20 O128 1.466(9)
S20 O125 1.492(8)
S20 O126 1.513(7)
S12 O96 1.457(8)
S12 O95 1.459(8)
S12 O93 1.482(8)
S12 O94 1.514(7)
S14 O103 1.448(8)
S14 O104 1.464(8)
S14 O102 1.487(8)
S14 O101 1.503(8)
S7 O76 1.455(8)
S7 O75 1.458(8)
S7 O73 1.489(7)
S7 O74 1.494(7)
S17 O115 1.449(9)
S17 O116 1.451(9)
S17 O114 1.486(8)
S17 O113 1.514(7)
S10 O87 1.453(8)
S10 O88 1.461(9)
S10 O85 1.496(8)
S10 O86 1.506(8)
